data_7242265
loop_
_publ_author_name
'Zykin, Mikhail A.'
'Dyakonov, Andrey K.'
'Eliseev, Artem A.'
'Trusov, Lev A.'
'Kremer, Reinhard K.'
'Dinnebier, Robert E.'
'Jansen, Martin'
'Kazin, Pavel E.'

_publ_section_title
;
 Tb-based silicate apatites showing slow magnetization relaxation with
 identical parameters for the Tb3+ and Dy3+ counter ions
;
_journal_issue 12
_journal_name_full 'RSC Advances'
_journal_page_first 6926
_journal_page_last 6933
_journal_paper_doi 10.1039/D1RA00613D
_journal_volume 11
_journal_year 2021
_chemical_formula_sum 'Ca2 O26 Si6 Tb8'
_chemical_formula_weight 1936.1
_chemical_name_systematic 'terbium calcium silicate oxide apatite'
_space_group_IT_number 176
_space_group_name_Hall '-P 6c'
_space_group_name_H-M_alt 'P 63/m'
_symmetry_cell_setting hexagonal
_symmetry_Int_Tables_number 176
_symmetry_space_group_name_Hall '-P 6c'
_symmetry_space_group_name_H-M 'P 63/m'
_audit_update_record
;
2020-11-26 deposited with the CCDC.	2021-02-04 downloaded from the CCDC.
;
_cell_angle_alpha 90
_cell_angle_beta 90
_cell_angle_gamma 120
_cell_formula_units_Z 1
_cell_length_a 9.39175(4)
_cell_length_b 9.39175(4)
_cell_length_c 6.85520(3)
_cell_measurement_temperature 293
_cell_volume 523.653(4)
_diffrn_ambient_temperature 293
_diffrn_detector Lynx-Eye
_diffrn_detector_type 'position-sensitive detector'
_diffrn_measurement_device_type 'D8 Bruker-Advance powder diffractometer'
_diffrn_radiation_probe x-ray
_diffrn_radiation_type 'Cu Kalpha1'
_diffrn_radiation_wavelength 1.5406
_exptl_absorpt_coefficient_mu 138.78
_exptl_crystal_density_diffrn 6.1393
_exptl_crystal_description powder
_exptl_crystal_F_000 852
_pd_char_colour white
_pd_instr_location ' ?'
_pd_meas_2theta_range_inc 0.008
_pd_meas_2theta_range_max 120.000
_pd_meas_2theta_range_min 10.000
_pd_meas_number_of_points 13958
_pd_proc_2theta_range_inc 0.008
_pd_proc_2theta_range_max 79.994
_pd_proc_2theta_range_min 10
_pd_proc_ls_background_function '30 Legendre polynoms'
_pd_proc_ls_pref_orient_corr 'March & Dollase'
_pd_proc_ls_profile_function Pseudo-Voigt
_pd_proc_ls_prof_R_factor 0.0060
_pd_proc_ls_prof_wR_expected 0.0046
_pd_proc_ls_prof_wR_factor 0.0085
_refine_diff_density_max 0.34
_refine_diff_density_min -0.23
_refine_ls_goodness_of_fit_all 1.85
_refine_ls_number_constraints 2
_refine_ls_number_parameters 66
_refine_ls_number_restraints 0
_refine_ls_R_factor_all 0.0131
_refine_ls_R_factor_gt 0.0127
_refine_ls_shift/su_max 0.0095
_refine_ls_shift/su_mean 0.0023
_refine_ls_weighting_scheme sigma
_refine_ls_wR_factor_all 0.0193
_refine_ls_wR_factor_gt 0.0193
_cod_data_source_file d1ra00613d2.cif
_cod_data_source_block I
_cod_depositor_comments
;
The following automatic conversions were performed:

data item '_diffrn_radiation_probe' value 'X-ray' was changed to
'x-ray' in accordance with the
/home/data/users/saulius/crontab/automatic-downloads/rss-feeds/RSC/lib/dictionaries/cif_core.dic
dictionary named 'cif_core.dic' version 2.4.2 last updated on
2011-04-26.

Automatic conversion script
Id: cif_fix_values 7556 2019-12-06 15:28:31Z antanas 
;
_cod_database_code 7242265

loop_
_space_group_symop_id
_space_group_symop_operation_xyz
1 x,y,z
2 -y,x-y,z
3 -x+y,-x,z
4 -x,-y,z+1/2
5 y,-x+y,z+1/2
6 x-y,x,z+1/2
7 -x,-y,-z
8 y,-x+y,-z
9 x-y,x,-z
10 x,y,-z+1/2
11 -y,x-y,-z+1/2
12 -x+y,-x,-z+1/2

loop_
_atom_site_label
_atom_site_type_symbol
_atom_site_fract_x
_atom_site_fract_y
_atom_site_fract_z
_atom_site_adp_type
_atom_site_U_iso_or_equiv
_atom_site_site_symmetry_multiplicity
_atom_site_occupancy
_atom_site_calc_flag
_atom_site_refinement_flags
_atom_site_disorder_assembly
_atom_site_disorder_group
Ca1 Ca 0.333333 0.666667 0.0009(5) Uani 0.0156(8) 4 0.417(4) d . . .
Tb1 Tb 0.333333 0.666667 0.0009(5) Uani 0.0156(8) 4 0.583(4) d . . .
Ca2 Ca 0.0064(2) 0.23920(13) 0.25 Uani 0.0102(10) 6 0.0557 d . . .
Tb2 Tb 0.0064(2) 0.23920(13) 0.25 Uani 0.0102(10) 6 0.9443 d . . .
Si Si 0.4001(4) 0.3725(5) 0.25 Uiso 0.0097(14) 6 1 d . . .
O1 O 0.3211(8) 0.4922(8) 0.25 Uiso 0.0106(17) 6 1 d . . .
O2 O 0.6032(9) 0.4755(8) 0.25 Uiso 0.0106(17) 6 1 d . . .
O3 O 0.3385(5) 0.2499(5) 0.0616(6) Uiso 0.0106(17) 12 1 d . . .
O4 O 0 0 0.25 Uiso 0.0106(17) 2 1 d . . .

loop_
_atom_site_aniso_label
_atom_site_aniso_type_symbol
_atom_site_aniso_U_11
_atom_site_aniso_U_22
_atom_site_aniso_U_33
_atom_site_aniso_U_12
_atom_site_aniso_U_13
_atom_site_aniso_U_23
Ca1 Ca 0.0148(10) 0.0148(10) 0.0172(14) 0.0074(5) 0 0
Tb1 Tb 0.0148(10) 0.0148(10) 0.0172(14) 0.0074(5) 0 0
Ca2 Ca 0.0115(9) 0.0072(13) 0.0107(9) 0.0038(12) 0 0
Tb2 Tb 0.0115(9) 0.0072(13) 0.0107(9) 0.0038(12) 0 0

loop_
_atom_type_symbol
_atom_type_scat_dispersion_real
_atom_type_scat_dispersion_imag
_atom_type_scat_source
Ca 0.3662 1.2919 'International Tables Vol C tables 4.2.6.8 and 6.1.1.1'
O 0.0000 0.0000 'International Tables Vol C tables 4.2.6.8 and 6.1.1.1'
Si 0.2588 0.3360 'International Tables Vol C tables 4.2.6.8 and 6.1.1.1'
Tb -9.1228 9.2682 'International Tables Vol C tables 4.2.6.8 and 6.1.1.1'

loop_
_exptl_crystal_face_index_h
_exptl_crystal_face_index_k
_exptl_crystal_face_index_l
_exptl_crystal_face_perp_dist
? ? ? ?

loop_
_geom_angle_atom_site_label_1
_geom_angle_atom_site_label_2
_geom_angle_atom_site_label_3
_geom_angle_site_symmetry_1
_geom_angle_site_symmetry_2
_geom_angle_site_symmetry_3
_geom_angle
_geom_angle_publ_flag
Ca1 Ca1 Ca1 7_565 . 7_665 119.9994(5) ?
Ca1 Ca1 Ca1 7_565 . 7_675 119.9997(4) ?
Ca1 Ca1 Ca1 7_565 . 10_554 89.88(5) ?
Ca1 Ca1 Ca1 7_565 . 10_555 90.12(5) ?
Ca1 Ca1 Tb1 7_565 . . 0 ?
Ca1 Ca1 Tb1 7_565 . 10_554 89.88(5) ?
Ca1 Ca1 Tb1 7_565 . 10_555 90.12(5) ?
Ca1 Ca1 Ca2 7_565 . . 48.62(4) ?
Ca1 Ca1 Ca2 7_565 . 2_665 150.05(8) ?
Ca1 Ca1 Ca2 7_565 . 3_565 78.30(3) ?
Ca1 Ca1 Ca2 7_565 . 4_564 47.45(3) ?
Ca1 Ca1 Ca2 7_565 . 5_554 79.16(3) ?
Ca1 Ca1 Ca2 7_565 . 6_664 149.49(8) ?
Ca1 Ca1 Tb2 7_565 . . 48.62(4) ?
Ca1 Ca1 Tb2 7_565 . 2_665 150.05(8) ?
Ca1 Ca1 Tb2 7_565 . 3_565 78.30(3) ?
Ca1 Ca1 Tb2 7_565 . 4_564 47.45(3) ?
Ca1 Ca1 Tb2 7_565 . 5_554 79.16(3) ?
Ca1 Ca1 Tb2 7_565 . 6_664 149.49(8) ?
Ca1 Ca1 Si 7_565 . . 98.83(6) ?
Ca1 Ca1 Si 7_565 . 2_665 132.31(10) ?
Ca1 Ca1 Si 7_565 . 3_565 34.56(5) ?
Ca1 Ca1 Si 7_565 . 4_664 132.46(8) ?
Ca1 Ca1 Si 7_565 . 5_564 95.63(8) ?
Ca1 Ca1 Si 7_565 . 6_554 39.05(10) ?
Ca1 Ca1 O1 7_565 . . 87.65(17) ?
Ca1 Ca1 O1 7_565 . 2_665 127.64(19) ?
Ca1 Ca1 O1 7_565 . 3_565 55.60(17) ?
Ca1 Ca1 O2 7_565 . 4_664 102.19(16) ?
Ca1 Ca1 O2 7_565 . 5_564 118.35(19) ?
Ca1 Ca1 O2 7_565 . 6_554 46.31(15) ?
Ca1 Ca1 O3 7_565 . 7_665 161.88(10) ?
Ca1 Ca1 O3 7_565 . 8_565 76.00(7) ?
Ca1 Ca1 O3 7_565 . 9_555 44.81(14) ?
Ca1 Ca1 Ca1 7_665 . 7_675 119.9994(5) ?
Ca1 Ca1 Ca1 7_665 . 10_554 89.88(5) ?
Ca1 Ca1 Ca1 7_665 . 10_555 90.12(5) ?
Ca1 Ca1 Tb1 7_665 . . 0 ?
Ca1 Ca1 Tb1 7_665 . 10_554 89.88(5) ?
Ca1 Ca1 Tb1 7_665 . 10_555 90.12(5) ?
Ca1 Ca1 Ca2 7_665 . . 78.30(4) ?
Ca1 Ca1 Ca2 7_665 . 2_665 48.62(4) ?
Ca1 Ca1 Ca2 7_665 . 3_565 150.05(8) ?
Ca1 Ca1 Ca2 7_665 . 4_564 149.49(7) ?
Ca1 Ca1 Ca2 7_665 . 5_554 47.45(3) ?
Ca1 Ca1 Ca2 7_665 . 6_664 79.16(4) ?
Ca1 Ca1 Tb2 7_665 . . 78.30(4) ?
Ca1 Ca1 Tb2 7_665 . 2_665 48.62(4) ?
Ca1 Ca1 Tb2 7_665 . 3_565 150.05(8) ?
Ca1 Ca1 Tb2 7_665 . 4_564 149.49(7) ?
Ca1 Ca1 Tb2 7_665 . 5_554 47.45(3) ?
Ca1 Ca1 Tb2 7_665 . 6_664 79.16(4) ?
Ca1 Ca1 Si 7_665 . . 34.56(6) ?
Ca1 Ca1 Si 7_665 . 2_665 98.83(11) ?
Ca1 Ca1 Si 7_665 . 3_565 132.31(9) ?
Ca1 Ca1 Si 7_665 . 4_664 39.05(8) ?
Ca1 Ca1 Si 7_665 . 5_564 132.46(11) ?
Ca1 Ca1 Si 7_665 . 6_554 95.63(12) ?
Ca1 Ca1 O1 7_665 . . 55.6(2) ?
Ca1 Ca1 O1 7_665 . 2_665 87.7(3) ?
Ca1 Ca1 O1 7_665 . 3_565 127.6(2) ?
Ca1 Ca1 O2 7_665 . 4_664 46.31(17) ?
Ca1 Ca1 O2 7_665 . 5_564 102.2(3) ?
Ca1 Ca1 O2 7_665 . 6_554 118.4(2) ?
Ca1 Ca1 O3 7_665 . 7_665 44.81(9) ?
Ca1 Ca1 O3 7_665 . 8_565 161.88(9) ?
Ca1 Ca1 O3 7_665 . 9_555 75.99(14) ?
Ca1 Ca1 Ca1 7_675 . 10_554 89.88(5) ?
Ca1 Ca1 Ca1 7_675 . 10_555 90.12(5) ?
Ca1 Ca1 Tb1 7_675 . . 0 ?
Ca1 Ca1 Tb1 7_675 . 10_554 89.88(5) ?
Ca1 Ca1 Tb1 7_675 . 10_555 90.12(5) ?
Ca1 Ca1 Ca2 7_675 . . 150.05(8) ?
Ca1 Ca1 Ca2 7_675 . 2_665 78.30(4) ?
Ca1 Ca1 Ca2 7_675 . 3_565 48.62(3) ?
Ca1 Ca1 Ca2 7_675 . 4_564 79.16(2) ?
Ca1 Ca1 Ca2 7_675 . 5_554 149.49(7) ?
Ca1 Ca1 Ca2 7_675 . 6_664 47.45(4) ?
Ca1 Ca1 Tb2 7_675 . . 150.05(8) ?
Ca1 Ca1 Tb2 7_675 . 2_665 78.30(4) ?
Ca1 Ca1 Tb2 7_675 . 3_565 48.62(3) ?
Ca1 Ca1 Tb2 7_675 . 4_564 79.16(2) ?
Ca1 Ca1 Tb2 7_675 . 5_554 149.49(7) ?
Ca1 Ca1 Tb2 7_675 . 6_664 47.45(4) ?
Ca1 Ca1 Si 7_675 . . 132.31(7) ?
Ca1 Ca1 Si 7_675 . 2_665 34.56(9) ?
Ca1 Ca1 Si 7_675 . 3_565 98.83(7) ?
Ca1 Ca1 Si 7_675 . 4_664 95.63(8) ?
Ca1 Ca1 Si 7_675 . 5_564 39.05(6) ?
Ca1 Ca1 Si 7_675 . 6_554 132.46(10) ?
Ca1 Ca1 O1 7_675 . . 127.64(15) ?
Ca1 Ca1 O1 7_675 . 2_665 55.6(2) ?
Ca1 Ca1 O1 7_675 . 3_565 87.65(17) ?
Ca1 Ca1 O2 7_675 . 4_664 118.35(14) ?
Ca1 Ca1 O2 7_675 . 5_564 46.31(19) ?
Ca1 Ca1 O2 7_675 . 6_554 102.19(19) ?
Ca1 Ca1 O3 7_675 . 7_665 76.00(9) ?
Ca1 Ca1 O3 7_675 . 8_565 44.81(7) ?
Ca1 Ca1 O3 7_675 . 9_555 161.88(14) ?
Ca1 Ca1 Ca1 10_554 . 10_555 180.0(5) ?
Ca1 Ca1 Tb1 10_554 . . 0 ?
Ca1 Ca1 Tb1 10_554 . 10_554 0.0(5) ?
Ca1 Ca1 Tb1 10_554 . 10_555 180.0(5) ?
Ca1 Ca1 Ca2 10_554 . . 115.16(5) ?
Ca1 Ca1 Ca2 10_554 . 2_665 115.16(5) ?
Ca1 Ca1 Ca2 10_554 . 3_565 115.16(5) ?
Ca1 Ca1 Ca2 10_554 . 4_564 65.15(5) ?
Ca1 Ca1 Ca2 10_554 . 5_554 65.15(5) ?
Ca1 Ca1 Ca2 10_554 . 6_664 65.15(5) ?
Ca1 Ca1 Tb2 10_554 . . 115.16(5) ?
Ca1 Ca1 Tb2 10_554 . 2_665 115.16(5) ?
Ca1 Ca1 Tb2 10_554 . 3_565 115.16(5) ?
Ca1 Ca1 Tb2 10_554 . 4_564 65.15(5) ?
Ca1 Ca1 Tb2 10_554 . 5_554 65.15(5) ?
Ca1 Ca1 Tb2 10_554 . 6_664 65.15(5) ?
Ca1 Ca1 Si 10_554 . . 118.66(6) ?
Ca1 Ca1 Si 10_554 . 2_665 118.66(6) ?
Ca1 Ca1 Si 10_554 . 3_565 118.66(7) ?
Ca1 Ca1 Si 10_554 . 4_664 57.56(7) ?
Ca1 Ca1 Si 10_554 . 5_564 57.56(8) ?
Ca1 Ca1 Si 10_554 . 6_554 57.56(7) ?
Ca1 Ca1 O1 10_554 . . 137.14(17) ?
Ca1 Ca1 O1 10_554 . 2_665 137.14(13) ?
Ca1 Ca1 O1 10_554 . 3_565 137.1(2) ?
Ca1 Ca1 O2 10_554 . 4_664 44.90(17) ?
Ca1 Ca1 O2 10_554 . 5_564 44.90(15) ?
Ca1 Ca1 O2 10_554 . 6_554 44.90(19) ?
Ca1 Ca1 O3 10_554 . 7_665 81.23(11) ?
Ca1 Ca1 O3 10_554 . 8_565 81.23(11) ?
Ca1 Ca1 O3 10_554 . 9_555 81.23(10) ?
Ca1 Ca1 Tb1 10_555 . . 0 ?
Ca1 Ca1 Tb1 10_555 . 10_554 180.0(5) ?
Ca1 Ca1 Tb1 10_555 . 10_555 0.0(5) ?
Ca1 Ca1 Ca2 10_555 . . 64.84(5) ?
Ca1 Ca1 Ca2 10_555 . 2_665 64.84(5) ?
Ca1 Ca1 Ca2 10_555 . 3_565 64.84(5) ?
Ca1 Ca1 Ca2 10_555 . 4_564 114.85(5) ?
Ca1 Ca1 Ca2 10_555 . 5_554 114.85(5) ?
Ca1 Ca1 Ca2 10_555 . 6_664 114.85(5) ?
Ca1 Ca1 Tb2 10_555 . . 64.84(5) ?
Ca1 Ca1 Tb2 10_555 . 2_665 64.84(5) ?
Ca1 Ca1 Tb2 10_555 . 3_565 64.84(5) ?
Ca1 Ca1 Tb2 10_555 . 4_564 114.85(5) ?
Ca1 Ca1 Tb2 10_555 . 5_554 114.85(5) ?
Ca1 Ca1 Tb2 10_555 . 6_664 114.85(5) ?
Ca1 Ca1 Si 10_555 . . 61.34(6) ?
Ca1 Ca1 Si 10_555 . 2_665 61.34(6) ?
Ca1 Ca1 Si 10_555 . 3_565 61.34(7) ?
Ca1 Ca1 Si 10_555 . 4_664 122.44(7) ?
Ca1 Ca1 Si 10_555 . 5_564 122.44(8) ?
Ca1 Ca1 Si 10_555 . 6_554 122.44(7) ?
Ca1 Ca1 O1 10_555 . . 42.86(17) ?
Ca1 Ca1 O1 10_555 . 2_665 42.86(13) ?
Ca1 Ca1 O1 10_555 . 3_565 42.9(2) ?
Ca1 Ca1 O2 10_555 . 4_664 135.10(17) ?
Ca1 Ca1 O2 10_555 . 5_564 135.10(15) ?
Ca1 Ca1 O2 10_555 . 6_554 135.10(19) ?
Ca1 Ca1 O3 10_555 . 7_665 98.77(11) ?
Ca1 Ca1 O3 10_555 . 8_565 98.77(11) ?
Ca1 Ca1 O3 10_555 . 9_555 98.77(10) ?
Tb1 Ca1 Tb1 . . 10_554 0 ?
Tb1 Ca1 Tb1 . . 10_555 0 ?
Tb1 Ca1 Ca2 . . . 0 ?
Tb1 Ca1 Ca2 . . 2_665 0 ?
Tb1 Ca1 Ca2 . . 3_565 0 ?
Tb1 Ca1 Ca2 . . 4_564 0 ?
Tb1 Ca1 Ca2 . . 5_554 0 ?
Tb1 Ca1 Ca2 . . 6_664 0 ?
Tb1 Ca1 Tb2 . . . 0 ?
Tb1 Ca1 Tb2 . . 2_665 0 ?
Tb1 Ca1 Tb2 . . 3_565 0 ?
Tb1 Ca1 Tb2 . . 4_564 0 ?
Tb1 Ca1 Tb2 . . 5_554 0 ?
Tb1 Ca1 Tb2 . . 6_664 0 ?
Tb1 Ca1 Si . . . 0 ?
Tb1 Ca1 Si . . 2_665 0 ?
Tb1 Ca1 Si . . 3_565 0 ?
Tb1 Ca1 Si . . 4_664 0 ?
Tb1 Ca1 Si . . 5_564 0 ?
Tb1 Ca1 Si . . 6_554 0 ?
Tb1 Ca1 O1 . . . 0 ?
Tb1 Ca1 O1 . . 2_665 0 ?
Tb1 Ca1 O1 . . 3_565 0 ?
Tb1 Ca1 O2 . . 4_664 0 ?
Tb1 Ca1 O2 . . 5_564 0 ?
Tb1 Ca1 O2 . . 6_554 0 ?
Tb1 Ca1 O3 . . 7_665 0 ?
Tb1 Ca1 O3 . . 8_565 0 ?
Tb1 Ca1 O3 . . 9_555 0 ?
Tb1 Ca1 Tb1 10_554 . 10_555 180.0(5) ?
Tb1 Ca1 Ca2 10_554 . . 115.16(5) ?
Tb1 Ca1 Ca2 10_554 . 2_665 115.16(5) ?
Tb1 Ca1 Ca2 10_554 . 3_565 115.16(5) ?
Tb1 Ca1 Ca2 10_554 . 4_564 65.15(5) ?
Tb1 Ca1 Ca2 10_554 . 5_554 65.15(5) ?
Tb1 Ca1 Ca2 10_554 . 6_664 65.15(5) ?
Tb1 Ca1 Tb2 10_554 . . 115.16(5) ?
Tb1 Ca1 Tb2 10_554 . 2_665 115.16(5) ?
Tb1 Ca1 Tb2 10_554 . 3_565 115.16(5) ?
Tb1 Ca1 Tb2 10_554 . 4_564 65.15(5) ?
Tb1 Ca1 Tb2 10_554 . 5_554 65.15(5) ?
Tb1 Ca1 Tb2 10_554 . 6_664 65.15(5) ?
Tb1 Ca1 Si 10_554 . . 118.66(6) ?
Tb1 Ca1 Si 10_554 . 2_665 118.66(6) ?
Tb1 Ca1 Si 10_554 . 3_565 118.66(7) ?
Tb1 Ca1 Si 10_554 . 4_664 57.56(7) ?
Tb1 Ca1 Si 10_554 . 5_564 57.56(8) ?
Tb1 Ca1 Si 10_554 . 6_554 57.56(7) ?
Tb1 Ca1 O1 10_554 . . 137.14(17) ?
Tb1 Ca1 O1 10_554 . 2_665 137.14(13) ?
Tb1 Ca1 O1 10_554 . 3_565 137.1(2) ?
Tb1 Ca1 O2 10_554 . 4_664 44.90(17) ?
Tb1 Ca1 O2 10_554 . 5_564 44.90(15) ?
Tb1 Ca1 O2 10_554 . 6_554 44.90(19) ?
Tb1 Ca1 O3 10_554 . 7_665 81.23(11) ?
Tb1 Ca1 O3 10_554 . 8_565 81.23(11) ?
Tb1 Ca1 O3 10_554 . 9_555 81.23(10) ?
Tb1 Ca1 Ca2 10_555 . . 64.84(5) ?
Tb1 Ca1 Ca2 10_555 . 2_665 64.84(5) ?
Tb1 Ca1 Ca2 10_555 . 3_565 64.84(5) ?
Tb1 Ca1 Ca2 10_555 . 4_564 114.85(5) ?
Tb1 Ca1 Ca2 10_555 . 5_554 114.85(5) ?
Tb1 Ca1 Ca2 10_555 . 6_664 114.85(5) ?
Tb1 Ca1 Tb2 10_555 . . 64.84(5) ?
Tb1 Ca1 Tb2 10_555 . 2_665 64.84(5) ?
Tb1 Ca1 Tb2 10_555 . 3_565 64.84(5) ?
Tb1 Ca1 Tb2 10_555 . 4_564 114.85(5) ?
Tb1 Ca1 Tb2 10_555 . 5_554 114.85(5) ?
Tb1 Ca1 Tb2 10_555 . 6_664 114.85(5) ?
Tb1 Ca1 Si 10_555 . . 61.34(6) ?
Tb1 Ca1 Si 10_555 . 2_665 61.34(6) ?
Tb1 Ca1 Si 10_555 . 3_565 61.34(7) ?
Tb1 Ca1 Si 10_555 . 4_664 122.44(7) ?
Tb1 Ca1 Si 10_555 . 5_564 122.44(8) ?
Tb1 Ca1 Si 10_555 . 6_554 122.44(7) ?
Tb1 Ca1 O1 10_555 . . 42.86(17) ?
Tb1 Ca1 O1 10_555 . 2_665 42.86(13) ?
Tb1 Ca1 O1 10_555 . 3_565 42.9(2) ?
Tb1 Ca1 O2 10_555 . 4_664 135.10(17) ?
Tb1 Ca1 O2 10_555 . 5_564 135.10(15) ?
Tb1 Ca1 O2 10_555 . 6_554 135.10(19) ?
Tb1 Ca1 O3 10_555 . 7_665 98.77(11) ?
Tb1 Ca1 O3 10_555 . 8_565 98.77(11) ?
Tb1 Ca1 O3 10_555 . 9_555 98.77(10) ?
Ca2 Ca1 Ca2 . . 2_665 103.23(6) ?
Ca2 Ca1 Ca2 . . 3_565 103.23(6) ?
Ca2 Ca1 Ca2 . . 4_564 96.07(3) ?
Ca2 Ca1 Ca2 . . 5_554 60.44(2) ?
Ca2 Ca1 Ca2 . . 6_664 157.46(5) ?
Ca2 Ca1 Tb2 . . . 0.0(5) ?
Ca2 Ca1 Tb2 . . 2_665 103.23(6) ?
Ca2 Ca1 Tb2 . . 3_565 103.23(6) ?
Ca2 Ca1 Tb2 . . 4_564 96.07(3) ?
Ca2 Ca1 Tb2 . . 5_554 60.44(2) ?
Ca2 Ca1 Tb2 . . 6_664 157.46(5) ?
Ca2 Ca1 Si . . . 50.47(7) ?
Ca2 Ca1 Si . . 2_665 126.10(10) ?
Ca2 Ca1 Si . . 3_565 55.63(8) ?
Ca2 Ca1 Si . . 4_664 111.34(8) ?
Ca2 Ca1 Si . . 5_564 144.21(9) ?
Ca2 Ca1 Si . . 6_554 60.60(4) ?
Ca2 Ca1 O1 . . . 40.63(15) ?
Ca2 Ca1 O1 . . 2_665 106.16(19) ?
Ca2 Ca1 O1 . . 3_565 62.97(18) ?
Ca2 Ca1 O2 . . 4_664 91.52(12) ?
Ca2 Ca1 O2 . . 5_564 159.73(15) ?
Ca2 Ca1 O2 . . 6_554 86.50(14) ?
Ca2 Ca1 O3 . . 7_665 121.84(10) ?
Ca2 Ca1 O3 . . 8_565 119.76(9) ?
Ca2 Ca1 O3 . . 9_555 33.95(8) ?
Ca2 Ca1 Ca2 2_665 . 3_565 103.23(7) ?
Ca2 Ca1 Ca2 2_665 . 4_564 157.46(4) ?
Ca2 Ca1 Ca2 2_665 . 5_554 96.07(4) ?
Ca2 Ca1 Ca2 2_665 . 6_664 60.44(3) ?
Ca2 Ca1 Tb2 2_665 . . 103.23(6) ?
Ca2 Ca1 Tb2 2_665 . 2_665 0.0(5) ?
Ca2 Ca1 Tb2 2_665 . 3_565 103.23(7) ?
Ca2 Ca1 Tb2 2_665 . 4_564 157.46(4) ?
Ca2 Ca1 Tb2 2_665 . 5_554 96.07(4) ?
Ca2 Ca1 Tb2 2_665 . 6_664 60.44(3) ?
Ca2 Ca1 Si 2_665 . . 55.63(6) ?
Ca2 Ca1 Si 2_665 . 2_665 50.47(11) ?
Ca2 Ca1 Si 2_665 . 3_565 126.10(11) ?
Ca2 Ca1 Si 2_665 . 4_664 60.60(4) ?
Ca2 Ca1 Si 2_665 . 5_564 111.34(8) ?
Ca2 Ca1 Si 2_665 . 6_554 144.21(12) ?
Ca2 Ca1 O1 2_665 . . 62.97(17) ?
Ca2 Ca1 O1 2_665 . 2_665 40.6(3) ?
Ca2 Ca1 O1 2_665 . 3_565 106.2(2) ?
Ca2 Ca1 O2 2_665 . 4_664 86.50(17) ?
Ca2 Ca1 O2 2_665 . 5_564 91.52(17) ?
Ca2 Ca1 O2 2_665 . 6_554 159.7(2) ?
Ca2 Ca1 O3 2_665 . 7_665 33.95(8) ?
Ca2 Ca1 O3 2_665 . 8_565 121.84(9) ?
Ca2 Ca1 O3 2_665 . 9_555 119.76(14) ?
Ca2 Ca1 Ca2 3_565 . 4_564 60.44(3) ?
Ca2 Ca1 Ca2 3_565 . 5_554 157.46(3) ?
Ca2 Ca1 Ca2 3_565 . 6_664 96.07(4) ?
Ca2 Ca1 Tb2 3_565 . . 103.23(6) ?
Ca2 Ca1 Tb2 3_565 . 2_665 103.23(7) ?
Ca2 Ca1 Tb2 3_565 . 3_565 0.0(5) ?
Ca2 Ca1 Tb2 3_565 . 4_564 60.44(3) ?
Ca2 Ca1 Tb2 3_565 . 5_554 157.46(3) ?
Ca2 Ca1 Tb2 3_565 . 6_664 96.07(4) ?
Ca2 Ca1 Si 3_565 . . 126.10(11) ?
Ca2 Ca1 Si 3_565 . 2_665 55.63(11) ?
Ca2 Ca1 Si 3_565 . 3_565 50.47(7) ?
Ca2 Ca1 Si 3_565 . 4_664 144.21(8) ?
Ca2 Ca1 Si 3_565 . 5_564 60.60(8) ?
Ca2 Ca1 Si 3_565 . 6_554 111.34(12) ?
Ca2 Ca1 O1 3_565 . . 106.2(2) ?
Ca2 Ca1 O1 3_565 . 2_665 63.0(3) ?
Ca2 Ca1 O1 3_565 . 3_565 40.63(18) ?
Ca2 Ca1 O2 3_565 . 4_664 159.73(18) ?
Ca2 Ca1 O2 3_565 . 5_564 86.5(2) ?
Ca2 Ca1 O2 3_565 . 6_554 91.5(2) ?
Ca2 Ca1 O3 3_565 . 7_665 119.76(9) ?
Ca2 Ca1 O3 3_565 . 8_565 33.95(8) ?
Ca2 Ca1 O3 3_565 . 9_555 121.84(14) ?
Ca2 Ca1 Ca2 4_564 . 5_554 103.59(6) ?
Ca2 Ca1 Ca2 4_564 . 6_664 103.59(6) ?
Ca2 Ca1 Tb2 4_564 . . 96.07(3) ?
Ca2 Ca1 Tb2 4_564 . 2_665 157.46(4) ?
Ca2 Ca1 Tb2 4_564 . 3_565 60.44(3) ?
Ca2 Ca1 Tb2 4_564 . 4_564 0.0(5) ?
Ca2 Ca1 Tb2 4_564 . 5_554 103.59(6) ?
Ca2 Ca1 Tb2 4_564 . 6_664 103.59(6) ?
Ca2 Ca1 Si 4_564 . . 145.92(6) ?
Ca2 Ca1 Si 4_564 . 2_665 108.28(11) ?
Ca2 Ca1 Si 4_564 . 3_565 57.51(6) ?
Ca2 Ca1 Si 4_564 . 4_664 122.50(11) ?
Ca2 Ca1 Si 4_564 . 5_564 48.22(8) ?
Ca2 Ca1 Si 4_564 . 6_554 56.82(11) ?
Ca2 Ca1 O1 4_564 . . 133.69(19) ?
Ca2 Ca1 O1 4_564 . 2_665 122.4(3) ?
Ca2 Ca1 O1 4_564 . 3_565 72.4(2) ?
Ca2 Ca1 O2 4_564 . 4_664 104.70(19) ?
Ca2 Ca1 O2 4_564 . 5_564 73.1(2) ?
Ca2 Ca1 O2 4_564 . 6_554 31.2(2) ?
Ca2 Ca1 O3 4_564 . 7_665 137.87(13) ?
Ca2 Ca1 O3 4_564 . 8_565 36.10(8) ?
Ca2 Ca1 O3 4_564 . 9_555 82.77(14) ?
Ca2 Ca1 Ca2 5_554 . 6_664 103.59(6) ?
Ca2 Ca1 Tb2 5_554 . . 60.44(2) ?
Ca2 Ca1 Tb2 5_554 . 2_665 96.07(4) ?
Ca2 Ca1 Tb2 5_554 . 3_565 157.46(3) ?
Ca2 Ca1 Tb2 5_554 . 4_564 103.59(6) ?
Ca2 Ca1 Tb2 5_554 . 5_554 0.0(5) ?
Ca2 Ca1 Tb2 5_554 . 6_664 103.59(6) ?
Ca2 Ca1 Si 5_554 . . 57.51(4) ?
Ca2 Ca1 Si 5_554 . 2_665 145.92(11) ?
Ca2 Ca1 Si 5_554 . 3_565 108.28(6) ?
Ca2 Ca1 Si 5_554 . 4_664 56.82(7) ?
Ca2 Ca1 Si 5_554 . 5_564 122.50(12) ?
Ca2 Ca1 Si 5_554 . 6_554 48.22(12) ?
Ca2 Ca1 O1 5_554 . . 72.39(15) ?
Ca2 Ca1 O1 5_554 . 2_665 133.7(3) ?
Ca2 Ca1 O1 5_554 . 3_565 122.42(16) ?
Ca2 Ca1 O2 5_554 . 4_664 31.19(12) ?
Ca2 Ca1 O2 5_554 . 5_564 104.7(2) ?
Ca2 Ca1 O2 5_554 . 6_554 73.1(2) ?
Ca2 Ca1 O3 5_554 . 7_665 82.77(9) ?
Ca2 Ca1 O3 5_554 . 8_565 137.87(12) ?
Ca2 Ca1 O3 5_554 . 9_555 36.10(13) ?
Ca2 Ca1 Tb2 6_664 . . 157.46(5) ?
Ca2 Ca1 Tb2 6_664 . 2_665 60.44(3) ?
Ca2 Ca1 Tb2 6_664 . 3_565 96.07(4) ?
Ca2 Ca1 Tb2 6_664 . 4_564 103.59(6) ?
Ca2 Ca1 Tb2 6_664 . 5_554 103.59(6) ?
Ca2 Ca1 Tb2 6_664 . 6_664 0.0(5) ?
Ca2 Ca1 Si 6_664 . . 108.28(7) ?
Ca2 Ca1 Si 6_664 . 2_665 57.51(4) ?
Ca2 Ca1 Si 6_664 . 3_565 145.92(8) ?
Ca2 Ca1 Si 6_664 . 4_664 48.22(8) ?
Ca2 Ca1 Si 6_664 . 5_564 56.82(10) ?
Ca2 Ca1 Si 6_664 . 6_554 122.50(11) ?
Ca2 Ca1 O1 6_664 . . 122.42(18) ?
Ca2 Ca1 O1 6_664 . 2_665 72.39(12) ?
Ca2 Ca1 O1 6_664 . 3_565 133.69(16) ?
Ca2 Ca1 O2 6_664 . 4_664 73.05(14) ?
Ca2 Ca1 O2 6_664 . 5_564 31.19(18) ?
Ca2 Ca1 O2 6_664 . 6_554 104.70(16) ?
Ca2 Ca1 O3 6_664 . 7_665 36.10(10) ?
Ca2 Ca1 O3 6_664 . 8_565 82.77(9) ?
Ca2 Ca1 O3 6_664 . 9_555 137.87(14) ?
Tb2 Ca1 Tb2 . . 2_665 103.23(6) ?
Tb2 Ca1 Tb2 . . 3_565 103.23(6) ?
Tb2 Ca1 Tb2 . . 4_564 96.07(3) ?
Tb2 Ca1 Tb2 . . 5_554 60.44(2) ?
Tb2 Ca1 Tb2 . . 6_664 157.46(5) ?
Tb2 Ca1 Si . . . 50.47(7) ?
Tb2 Ca1 Si . . 2_665 126.10(10) ?
Tb2 Ca1 Si . . 3_565 55.63(8) ?
Tb2 Ca1 Si . . 4_664 111.34(8) ?
Tb2 Ca1 Si . . 5_564 144.21(9) ?
Tb2 Ca1 Si . . 6_554 60.60(4) ?
Tb2 Ca1 O1 . . . 40.63(15) ?
Tb2 Ca1 O1 . . 2_665 106.16(19) ?
Tb2 Ca1 O1 . . 3_565 62.97(18) ?
Tb2 Ca1 O2 . . 4_664 91.52(12) ?
Tb2 Ca1 O2 . . 5_564 159.73(15) ?
Tb2 Ca1 O2 . . 6_554 86.50(14) ?
Tb2 Ca1 O3 . . 7_665 121.84(10) ?
Tb2 Ca1 O3 . . 8_565 119.76(9) ?
Tb2 Ca1 O3 . . 9_555 33.95(8) ?
Tb2 Ca1 Tb2 2_665 . 3_565 103.23(7) ?
Tb2 Ca1 Tb2 2_665 . 4_564 157.46(4) ?
Tb2 Ca1 Tb2 2_665 . 5_554 96.07(4) ?
Tb2 Ca1 Tb2 2_665 . 6_664 60.44(3) ?
Tb2 Ca1 Si 2_665 . . 55.63(6) ?
Tb2 Ca1 Si 2_665 . 2_665 50.47(11) ?
Tb2 Ca1 Si 2_665 . 3_565 126.10(11) ?
Tb2 Ca1 Si 2_665 . 4_664 60.60(4) ?
Tb2 Ca1 Si 2_665 . 5_564 111.34(8) ?
Tb2 Ca1 Si 2_665 . 6_554 144.21(12) ?
Tb2 Ca1 O1 2_665 . . 62.97(17) ?
Tb2 Ca1 O1 2_665 . 2_665 40.6(3) ?
Tb2 Ca1 O1 2_665 . 3_565 106.2(2) ?
Tb2 Ca1 O2 2_665 . 4_664 86.50(17) ?
Tb2 Ca1 O2 2_665 . 5_564 91.52(17) ?
Tb2 Ca1 O2 2_665 . 6_554 159.7(2) ?
Tb2 Ca1 O3 2_665 . 7_665 33.95(8) ?
Tb2 Ca1 O3 2_665 . 8_565 121.84(9) ?
Tb2 Ca1 O3 2_665 . 9_555 119.76(14) ?
Tb2 Ca1 Tb2 3_565 . 4_564 60.44(3) ?
Tb2 Ca1 Tb2 3_565 . 5_554 157.46(3) ?
Tb2 Ca1 Tb2 3_565 . 6_664 96.07(4) ?
Tb2 Ca1 Si 3_565 . . 126.10(11) ?
Tb2 Ca1 Si 3_565 . 2_665 55.63(11) ?
Tb2 Ca1 Si 3_565 . 3_565 50.47(7) ?
Tb2 Ca1 Si 3_565 . 4_664 144.21(8) ?
Tb2 Ca1 Si 3_565 . 5_564 60.60(8) ?
Tb2 Ca1 Si 3_565 . 6_554 111.34(12) ?
Tb2 Ca1 O1 3_565 . . 106.2(2) ?
Tb2 Ca1 O1 3_565 . 2_665 63.0(3) ?
Tb2 Ca1 O1 3_565 . 3_565 40.63(18) ?
Tb2 Ca1 O2 3_565 . 4_664 159.73(18) ?
Tb2 Ca1 O2 3_565 . 5_564 86.5(2) ?
Tb2 Ca1 O2 3_565 . 6_554 91.5(2) ?
Tb2 Ca1 O3 3_565 . 7_665 119.76(9) ?
Tb2 Ca1 O3 3_565 . 8_565 33.95(8) ?
Tb2 Ca1 O3 3_565 . 9_555 121.84(14) ?
Tb2 Ca1 Tb2 4_564 . 5_554 103.59(6) ?
Tb2 Ca1 Tb2 4_564 . 6_664 103.59(6) ?
Tb2 Ca1 Si 4_564 . . 145.92(6) ?
Tb2 Ca1 Si 4_564 . 2_665 108.28(11) ?
Tb2 Ca1 Si 4_564 . 3_565 57.51(6) ?
Tb2 Ca1 Si 4_564 . 4_664 122.50(11) ?
Tb2 Ca1 Si 4_564 . 5_564 48.22(8) ?
Tb2 Ca1 Si 4_564 . 6_554 56.82(11) ?
Tb2 Ca1 O1 4_564 . . 133.69(19) ?
Tb2 Ca1 O1 4_564 . 2_665 122.4(3) ?
Tb2 Ca1 O1 4_564 . 3_565 72.4(2) ?
Tb2 Ca1 O2 4_564 . 4_664 104.70(19) ?
Tb2 Ca1 O2 4_564 . 5_564 73.1(2) ?
Tb2 Ca1 O2 4_564 . 6_554 31.2(2) ?
Tb2 Ca1 O3 4_564 . 7_665 137.87(13) ?
Tb2 Ca1 O3 4_564 . 8_565 36.10(8) ?
Tb2 Ca1 O3 4_564 . 9_555 82.77(14) ?
Tb2 Ca1 Tb2 5_554 . 6_664 103.59(6) ?
Tb2 Ca1 Si 5_554 . . 57.51(4) ?
Tb2 Ca1 Si 5_554 . 2_665 145.92(11) ?
Tb2 Ca1 Si 5_554 . 3_565 108.28(6) ?
Tb2 Ca1 Si 5_554 . 4_664 56.82(7) ?
Tb2 Ca1 Si 5_554 . 5_564 122.50(12) ?
Tb2 Ca1 Si 5_554 . 6_554 48.22(12) ?
Tb2 Ca1 O1 5_554 . . 72.39(15) ?
Tb2 Ca1 O1 5_554 . 2_665 133.7(3) ?
Tb2 Ca1 O1 5_554 . 3_565 122.42(16) ?
Tb2 Ca1 O2 5_554 . 4_664 31.19(12) ?
Tb2 Ca1 O2 5_554 . 5_564 104.7(2) ?
Tb2 Ca1 O2 5_554 . 6_554 73.1(2) ?
Tb2 Ca1 O3 5_554 . 7_665 82.77(9) ?
Tb2 Ca1 O3 5_554 . 8_565 137.87(12) ?
Tb2 Ca1 O3 5_554 . 9_555 36.10(13) ?
Tb2 Ca1 Si 6_664 . . 108.28(7) ?
Tb2 Ca1 Si 6_664 . 2_665 57.51(4) ?
Tb2 Ca1 Si 6_664 . 3_565 145.92(8) ?
Tb2 Ca1 Si 6_664 . 4_664 48.22(8) ?
Tb2 Ca1 Si 6_664 . 5_564 56.82(10) ?
Tb2 Ca1 Si 6_664 . 6_554 122.50(11) ?
Tb2 Ca1 O1 6_664 . . 122.42(18) ?
Tb2 Ca1 O1 6_664 . 2_665 72.39(12) ?
Tb2 Ca1 O1 6_664 . 3_565 133.69(16) ?
Tb2 Ca1 O2 6_664 . 4_664 73.05(14) ?
Tb2 Ca1 O2 6_664 . 5_564 31.19(18) ?
Tb2 Ca1 O2 6_664 . 6_554 104.70(16) ?
Tb2 Ca1 O3 6_664 . 7_665 36.10(10) ?
Tb2 Ca1 O3 6_664 . 8_565 82.77(9) ?
Tb2 Ca1 O3 6_664 . 9_555 137.87(14) ?
Si Ca1 Si . . 2_665 98.91(12) ?
Si Ca1 Si . . 3_565 98.91(11) ?
Si Ca1 Si . . 4_664 73.61(9) ?
Si Ca1 Si . . 5_564 165.10(10) ?
Si Ca1 Si . . 6_554 95.03(10) ?
Si Ca1 O1 . . . 21.3(2) ?
Si Ca1 O1 . . 2_665 79.5(3) ?
Si Ca1 O1 . . 3_565 93.4(2) ?
Si Ca1 O2 . . 4_664 74.09(16) ?
Si Ca1 O2 . . 5_564 135.8(3) ?
Si Ca1 O2 . . 6_554 125.2(2) ?
Si Ca1 O3 . . 7_665 72.24(11) ?
Si Ca1 O3 . . 8_565 159.73(15) ?
Si Ca1 O3 . . 9_555 65.57(13) ?
Si Ca1 Si 2_665 . 3_565 98.91(11) ?
Si Ca1 Si 2_665 . 4_664 95.03(10) ?
Si Ca1 Si 2_665 . 5_564 73.61(10) ?
Si Ca1 Si 2_665 . 6_554 165.10(15) ?
Si Ca1 O1 2_665 . . 93.43(16) ?
Si Ca1 O1 2_665 . 2_665 21.3(2) ?
Si Ca1 O1 2_665 . 3_565 79.45(18) ?
Si Ca1 O2 2_665 . 4_664 125.20(17) ?
Si Ca1 O2 2_665 . 5_564 74.09(13) ?
Si Ca1 O2 2_665 . 6_554 135.8(2) ?
Si Ca1 O3 2_665 . 7_665 65.57(12) ?
Si Ca1 O3 2_665 . 8_565 72.24(13) ?
Si Ca1 O3 2_665 . 9_555 159.73(15) ?
Si Ca1 Si 3_565 . 4_664 165.10(9) ?
Si Ca1 Si 3_565 . 5_564 95.03(11) ?
Si Ca1 Si 3_565 . 6_554 73.61(10) ?
Si Ca1 O1 3_565 . . 79.5(2) ?
Si Ca1 O1 3_565 . 2_665 93.4(2) ?
Si Ca1 O1 3_565 . 3_565 21.30(18) ?
Si Ca1 O2 3_565 . 4_664 135.82(15) ?
Si Ca1 O2 3_565 . 5_564 125.2(3) ?
Si Ca1 O2 3_565 . 6_554 74.1(2) ?
Si Ca1 O3 3_565 . 7_665 159.73(15) ?
Si Ca1 O3 3_565 . 8_565 65.57(11) ?
Si Ca1 O3 3_565 . 9_555 72.24(14) ?
Si Ca1 Si 4_664 . 5_564 93.93(13) ?
Si Ca1 Si 4_664 . 6_554 93.93(13) ?
Si Ca1 O1 4_664 . . 94.5(2) ?
Si Ca1 O1 4_664 . 2_665 97.7(2) ?
Si Ca1 O1 4_664 . 3_565 165.1(3) ?
Si Ca1 O2 4_664 . 4_664 30.27(16) ?
Si Ca1 O2 4_664 . 5_564 63.9(3) ?
Si Ca1 O2 4_664 . 6_554 99.4(2) ?
Si Ca1 O3 4_664 . 7_665 30.57(9) ?
Si Ca1 O3 4_664 . 8_565 124.44(14) ?
Si Ca1 O3 4_664 . 9_555 92.87(15) ?
Si Ca1 Si 5_564 . 6_554 93.93(12) ?
Si Ca1 O1 5_564 . . 165.10(19) ?
Si Ca1 O1 5_564 . 2_665 94.5(2) ?
Si Ca1 O1 5_564 . 3_565 97.7(2) ?
Si Ca1 O2 5_564 . 4_664 99.38(19) ?
Si Ca1 O2 5_564 . 5_564 30.3(3) ?
Si Ca1 O2 5_564 . 6_554 63.95(18) ?
Si Ca1 O3 5_564 . 7_665 92.87(13) ?
Si Ca1 O3 5_564 . 8_565 30.57(12) ?
Si Ca1 O3 5_564 . 9_555 124.44(15) ?
Si Ca1 O1 6_554 . . 97.70(14) ?
Si Ca1 O1 6_554 . 2_665 165.10(17) ?
Si Ca1 O1 6_554 . 3_565 94.54(19) ?
Si Ca1 O2 6_554 . 4_664 63.9(2) ?
Si Ca1 O2 6_554 . 5_564 99.38(15) ?
Si Ca1 O2 6_554 . 6_554 30.3(2) ?
Si Ca1 O3 6_554 . 7_665 124.44(16) ?
Si Ca1 O3 6_554 . 8_565 92.87(14) ?
Si Ca1 O3 6_554 . 9_555 30.57(13) ?
O1 Ca1 O1 . . 2_665 72.2(3) ?
O1 Ca1 O1 . . 3_565 72.2(3) ?
O1 Ca1 O2 . . 4_664 94.1(2) ?
O1 Ca1 O2 . . 5_564 153.3(3) ?
O1 Ca1 O2 . . 6_554 126.4(2) ?
O1 Ca1 O3 . . 7_665 88.2(2) ?
O1 Ca1 O3 . . 8_565 138.8(2) ?
O1 Ca1 O3 . . 9_555 67.31(16) ?
O1 Ca1 O1 2_665 . 3_565 72.2(3) ?
O1 Ca1 O2 2_665 . 4_664 126.4(3) ?
O1 Ca1 O2 2_665 . 5_564 94.10(19) ?
O1 Ca1 O2 2_665 . 6_554 153.3(4) ?
O1 Ca1 O3 2_665 . 7_665 67.3(2) ?
O1 Ca1 O3 2_665 . 8_565 88.2(3) ?
O1 Ca1 O3 2_665 . 9_555 138.8(2) ?
O1 Ca1 O2 3_565 . 4_664 153.3(2) ?
O1 Ca1 O2 3_565 . 5_564 126.4(3) ?
O1 Ca1 O2 3_565 . 6_554 94.1(3) ?
O1 Ca1 O3 3_565 . 7_665 138.8(2) ?
O1 Ca1 O3 3_565 . 8_565 67.3(2) ?
O1 Ca1 O3 3_565 . 9_555 88.23(19) ?
O2 Ca1 O2 4_664 . 5_564 75.4(3) ?
O2 Ca1 O2 4_664 . 6_554 75.4(3) ?
O2 Ca1 O3 4_664 . 7_665 60.53(18) ?
O2 Ca1 O3 4_664 . 8_565 126.0(2) ?
O2 Ca1 O3 4_664 . 9_555 65.13(18) ?
O2 Ca1 O2 5_564 . 6_554 75.4(2) ?
O2 Ca1 O3 5_564 . 7_665 65.1(2) ?
O2 Ca1 O3 5_564 . 8_565 60.5(3) ?
O2 Ca1 O3 5_564 . 9_555 126.0(2) ?
O2 Ca1 O3 6_554 . 7_665 126.0(2) ?
O2 Ca1 O3 6_554 . 8_565 65.1(2) ?
O2 Ca1 O3 6_554 . 9_555 60.5(2) ?
O3 Ca1 O3 7_665 . 8_565 117.72(12) ?
O3 Ca1 O3 7_665 . 9_555 117.72(16) ?
O3 Ca1 O3 8_565 . 9_555 117.72(16) ?
Ca1 Tb1 Ca1 . . 10_554 0 ?
Ca1 Tb1 Ca1 . . 10_555 0 ?
Ca1 Tb1 Tb1 . . 10_554 0 ?
Ca1 Tb1 Tb1 . . 10_555 0 ?
Ca1 Tb1 Ca2 . . . 0 ?
Ca1 Tb1 Ca2 . . 2_665 0 ?
Ca1 Tb1 Ca2 . . 3_565 0 ?
Ca1 Tb1 Ca2 . . 4_564 0 ?
Ca1 Tb1 Ca2 . . 5_554 0 ?
Ca1 Tb1 Ca2 . . 6_664 0 ?
Ca1 Tb1 Tb2 . . . 0 ?
Ca1 Tb1 Tb2 . . 2_665 0 ?
Ca1 Tb1 Tb2 . . 3_565 0 ?
Ca1 Tb1 Tb2 . . 4_564 0 ?
Ca1 Tb1 Tb2 . . 5_554 0 ?
Ca1 Tb1 Tb2 . . 6_664 0 ?
Ca1 Tb1 Si . . . 0 ?
Ca1 Tb1 Si . . 2_665 0 ?
Ca1 Tb1 Si . . 3_565 0 ?
Ca1 Tb1 Si . . 4_664 0 ?
Ca1 Tb1 Si . . 5_564 0 ?
Ca1 Tb1 Si . . 6_554 0 ?
Ca1 Tb1 O1 . . . 0 ?
Ca1 Tb1 O1 . . 2_665 0 ?
Ca1 Tb1 O1 . . 3_565 0 ?
Ca1 Tb1 O2 . . 4_664 0 ?
Ca1 Tb1 O2 . . 5_564 0 ?
Ca1 Tb1 O2 . . 6_554 0 ?
Ca1 Tb1 O3 . . 7_665 0 ?
Ca1 Tb1 O3 . . 8_565 0 ?
Ca1 Tb1 O3 . . 9_555 0 ?
Ca1 Tb1 Ca1 10_554 . 10_555 180.0(5) ?
Ca1 Tb1 Tb1 10_554 . 10_554 0.0(5) ?
Ca1 Tb1 Tb1 10_554 . 10_555 180.0(5) ?
Ca1 Tb1 Ca2 10_554 . . 115.16(5) ?
Ca1 Tb1 Ca2 10_554 . 2_665 115.16(5) ?
Ca1 Tb1 Ca2 10_554 . 3_565 115.16(5) ?
Ca1 Tb1 Ca2 10_554 . 4_564 65.15(5) ?
Ca1 Tb1 Ca2 10_554 . 5_554 65.15(5) ?
Ca1 Tb1 Ca2 10_554 . 6_664 65.15(5) ?
Ca1 Tb1 Tb2 10_554 . . 115.16(5) ?
Ca1 Tb1 Tb2 10_554 . 2_665 115.16(5) ?
Ca1 Tb1 Tb2 10_554 . 3_565 115.16(5) ?
Ca1 Tb1 Tb2 10_554 . 4_564 65.15(5) ?
Ca1 Tb1 Tb2 10_554 . 5_554 65.15(5) ?
Ca1 Tb1 Tb2 10_554 . 6_664 65.15(5) ?
Ca1 Tb1 Si 10_554 . . 118.66(6) ?
Ca1 Tb1 Si 10_554 . 2_665 118.66(6) ?
Ca1 Tb1 Si 10_554 . 3_565 118.66(7) ?
Ca1 Tb1 Si 10_554 . 4_664 57.56(7) ?
Ca1 Tb1 Si 10_554 . 5_564 57.56(8) ?
Ca1 Tb1 Si 10_554 . 6_554 57.56(7) ?
Ca1 Tb1 O1 10_554 . . 137.14(17) ?
Ca1 Tb1 O1 10_554 . 2_665 137.14(13) ?
Ca1 Tb1 O1 10_554 . 3_565 137.1(2) ?
Ca1 Tb1 O2 10_554 . 4_664 44.90(17) ?
Ca1 Tb1 O2 10_554 . 5_564 44.90(15) ?
Ca1 Tb1 O2 10_554 . 6_554 44.90(19) ?
Ca1 Tb1 O3 10_554 . 7_665 81.23(11) ?
Ca1 Tb1 O3 10_554 . 8_565 81.23(11) ?
Ca1 Tb1 O3 10_554 . 9_555 81.23(10) ?
Ca1 Tb1 Tb1 10_555 . 10_554 180.0(5) ?
Ca1 Tb1 Tb1 10_555 . 10_555 0.0(5) ?
Ca1 Tb1 Ca2 10_555 . . 64.84(5) ?
Ca1 Tb1 Ca2 10_555 . 2_665 64.84(5) ?
Ca1 Tb1 Ca2 10_555 . 3_565 64.84(5) ?
Ca1 Tb1 Ca2 10_555 . 4_564 114.85(5) ?
Ca1 Tb1 Ca2 10_555 . 5_554 114.85(5) ?
Ca1 Tb1 Ca2 10_555 . 6_664 114.85(5) ?
Ca1 Tb1 Tb2 10_555 . . 64.84(5) ?
Ca1 Tb1 Tb2 10_555 . 2_665 64.84(5) ?
Ca1 Tb1 Tb2 10_555 . 3_565 64.84(5) ?
Ca1 Tb1 Tb2 10_555 . 4_564 114.85(5) ?
Ca1 Tb1 Tb2 10_555 . 5_554 114.85(5) ?
Ca1 Tb1 Tb2 10_555 . 6_664 114.85(5) ?
Ca1 Tb1 Si 10_555 . . 61.34(6) ?
Ca1 Tb1 Si 10_555 . 2_665 61.34(6) ?
Ca1 Tb1 Si 10_555 . 3_565 61.34(7) ?
Ca1 Tb1 Si 10_555 . 4_664 122.44(7) ?
Ca1 Tb1 Si 10_555 . 5_564 122.44(8) ?
Ca1 Tb1 Si 10_555 . 6_554 122.44(7) ?
Ca1 Tb1 O1 10_555 . . 42.86(17) ?
Ca1 Tb1 O1 10_555 . 2_665 42.86(13) ?
Ca1 Tb1 O1 10_555 . 3_565 42.9(2) ?
Ca1 Tb1 O2 10_555 . 4_664 135.10(17) ?
Ca1 Tb1 O2 10_555 . 5_564 135.10(15) ?
Ca1 Tb1 O2 10_555 . 6_554 135.10(19) ?
Ca1 Tb1 O3 10_555 . 7_665 98.77(11) ?
Ca1 Tb1 O3 10_555 . 8_565 98.77(11) ?
Ca1 Tb1 O3 10_555 . 9_555 98.77(10) ?
Tb1 Tb1 Tb1 10_554 . 10_555 180.0(5) ?
Tb1 Tb1 Ca2 10_554 . . 115.16(5) ?
Tb1 Tb1 Ca2 10_554 . 2_665 115.16(5) ?
Tb1 Tb1 Ca2 10_554 . 3_565 115.16(5) ?
Tb1 Tb1 Ca2 10_554 . 4_564 65.15(5) ?
Tb1 Tb1 Ca2 10_554 . 5_554 65.15(5) ?
Tb1 Tb1 Ca2 10_554 . 6_664 65.15(5) ?
Tb1 Tb1 Tb2 10_554 . . 115.16(5) ?
Tb1 Tb1 Tb2 10_554 . 2_665 115.16(5) ?
Tb1 Tb1 Tb2 10_554 . 3_565 115.16(5) ?
Tb1 Tb1 Tb2 10_554 . 4_564 65.15(5) ?
Tb1 Tb1 Tb2 10_554 . 5_554 65.15(5) ?
Tb1 Tb1 Tb2 10_554 . 6_664 65.15(5) ?
Tb1 Tb1 Si 10_554 . . 118.66(6) ?
Tb1 Tb1 Si 10_554 . 2_665 118.66(6) ?
Tb1 Tb1 Si 10_554 . 3_565 118.66(7) ?
Tb1 Tb1 Si 10_554 . 4_664 57.56(7) ?
Tb1 Tb1 Si 10_554 . 5_564 57.56(8) ?
Tb1 Tb1 Si 10_554 . 6_554 57.56(7) ?
Tb1 Tb1 O1 10_554 . . 137.14(17) ?
Tb1 Tb1 O1 10_554 . 2_665 137.14(13) ?
Tb1 Tb1 O1 10_554 . 3_565 137.1(2) ?
Tb1 Tb1 O2 10_554 . 4_664 44.90(17) ?
Tb1 Tb1 O2 10_554 . 5_564 44.90(15) ?
Tb1 Tb1 O2 10_554 . 6_554 44.90(19) ?
Tb1 Tb1 O3 10_554 . 7_665 81.23(11) ?
Tb1 Tb1 O3 10_554 . 8_565 81.23(11) ?
Tb1 Tb1 O3 10_554 . 9_555 81.23(10) ?
Tb1 Tb1 Ca2 10_555 . . 64.84(5) ?
Tb1 Tb1 Ca2 10_555 . 2_665 64.84(5) ?
Tb1 Tb1 Ca2 10_555 . 3_565 64.84(5) ?
Tb1 Tb1 Ca2 10_555 . 4_564 114.85(5) ?
Tb1 Tb1 Ca2 10_555 . 5_554 114.85(5) ?
Tb1 Tb1 Ca2 10_555 . 6_664 114.85(5) ?
Tb1 Tb1 Tb2 10_555 . . 64.84(5) ?
Tb1 Tb1 Tb2 10_555 . 2_665 64.84(5) ?
Tb1 Tb1 Tb2 10_555 . 3_565 64.84(5) ?
Tb1 Tb1 Tb2 10_555 . 4_564 114.85(5) ?
Tb1 Tb1 Tb2 10_555 . 5_554 114.85(5) ?
Tb1 Tb1 Tb2 10_555 . 6_664 114.85(5) ?
Tb1 Tb1 Si 10_555 . . 61.34(6) ?
Tb1 Tb1 Si 10_555 . 2_665 61.34(6) ?
Tb1 Tb1 Si 10_555 . 3_565 61.34(7) ?
Tb1 Tb1 Si 10_555 . 4_664 122.44(7) ?
Tb1 Tb1 Si 10_555 . 5_564 122.44(8) ?
Tb1 Tb1 Si 10_555 . 6_554 122.44(7) ?
Tb1 Tb1 O1 10_555 . . 42.86(17) ?
Tb1 Tb1 O1 10_555 . 2_665 42.86(13) ?
Tb1 Tb1 O1 10_555 . 3_565 42.9(2) ?
Tb1 Tb1 O2 10_555 . 4_664 135.10(17) ?
Tb1 Tb1 O2 10_555 . 5_564 135.10(15) ?
Tb1 Tb1 O2 10_555 . 6_554 135.10(19) ?
Tb1 Tb1 O3 10_555 . 7_665 98.77(11) ?
Tb1 Tb1 O3 10_555 . 8_565 98.77(11) ?
Tb1 Tb1 O3 10_555 . 9_555 98.77(10) ?
Ca2 Tb1 Ca2 . . 2_665 103.23(6) ?
Ca2 Tb1 Ca2 . . 3_565 103.23(6) ?
Ca2 Tb1 Ca2 . . 4_564 96.07(3) ?
Ca2 Tb1 Ca2 . . 5_554 60.44(2) ?
Ca2 Tb1 Ca2 . . 6_664 157.46(5) ?
Ca2 Tb1 Tb2 . . . 0.0(5) ?
Ca2 Tb1 Tb2 . . 2_665 103.23(6) ?
Ca2 Tb1 Tb2 . . 3_565 103.23(6) ?
Ca2 Tb1 Tb2 . . 4_564 96.07(3) ?
Ca2 Tb1 Tb2 . . 5_554 60.44(2) ?
Ca2 Tb1 Tb2 . . 6_664 157.46(5) ?
Ca2 Tb1 Si . . . 50.47(7) ?
Ca2 Tb1 Si . . 2_665 126.10(10) ?
Ca2 Tb1 Si . . 3_565 55.63(8) ?
Ca2 Tb1 Si . . 4_664 111.34(8) ?
Ca2 Tb1 Si . . 5_564 144.21(9) ?
Ca2 Tb1 Si . . 6_554 60.60(4) ?
Ca2 Tb1 O1 . . . 40.63(15) ?
Ca2 Tb1 O1 . . 2_665 106.16(19) ?
Ca2 Tb1 O1 . . 3_565 62.97(18) ?
Ca2 Tb1 O2 . . 4_664 91.52(12) ?
Ca2 Tb1 O2 . . 5_564 159.73(15) ?
Ca2 Tb1 O2 . . 6_554 86.50(14) ?
Ca2 Tb1 O3 . . 7_665 121.84(10) ?
Ca2 Tb1 O3 . . 8_565 119.76(9) ?
Ca2 Tb1 O3 . . 9_555 33.95(8) ?
Ca2 Tb1 Ca2 2_665 . 3_565 103.23(7) ?
Ca2 Tb1 Ca2 2_665 . 4_564 157.46(4) ?
Ca2 Tb1 Ca2 2_665 . 5_554 96.07(4) ?
Ca2 Tb1 Ca2 2_665 . 6_664 60.44(3) ?
Ca2 Tb1 Tb2 2_665 . . 103.23(6) ?
Ca2 Tb1 Tb2 2_665 . 2_665 0.0(5) ?
Ca2 Tb1 Tb2 2_665 . 3_565 103.23(7) ?
Ca2 Tb1 Tb2 2_665 . 4_564 157.46(4) ?
Ca2 Tb1 Tb2 2_665 . 5_554 96.07(4) ?
Ca2 Tb1 Tb2 2_665 . 6_664 60.44(3) ?
Ca2 Tb1 Si 2_665 . . 55.63(6) ?
Ca2 Tb1 Si 2_665 . 2_665 50.47(11) ?
Ca2 Tb1 Si 2_665 . 3_565 126.10(11) ?
Ca2 Tb1 Si 2_665 . 4_664 60.60(4) ?
Ca2 Tb1 Si 2_665 . 5_564 111.34(8) ?
Ca2 Tb1 Si 2_665 . 6_554 144.21(12) ?
Ca2 Tb1 O1 2_665 . . 62.97(17) ?
Ca2 Tb1 O1 2_665 . 2_665 40.6(3) ?
Ca2 Tb1 O1 2_665 . 3_565 106.2(2) ?
Ca2 Tb1 O2 2_665 . 4_664 86.50(17) ?
Ca2 Tb1 O2 2_665 . 5_564 91.52(17) ?
Ca2 Tb1 O2 2_665 . 6_554 159.7(2) ?
Ca2 Tb1 O3 2_665 . 7_665 33.95(8) ?
Ca2 Tb1 O3 2_665 . 8_565 121.84(9) ?
Ca2 Tb1 O3 2_665 . 9_555 119.76(14) ?
Ca2 Tb1 Ca2 3_565 . 4_564 60.44(3) ?
Ca2 Tb1 Ca2 3_565 . 5_554 157.46(3) ?
Ca2 Tb1 Ca2 3_565 . 6_664 96.07(4) ?
Ca2 Tb1 Tb2 3_565 . . 103.23(6) ?
Ca2 Tb1 Tb2 3_565 . 2_665 103.23(7) ?
Ca2 Tb1 Tb2 3_565 . 3_565 0.0(5) ?
Ca2 Tb1 Tb2 3_565 . 4_564 60.44(3) ?
Ca2 Tb1 Tb2 3_565 . 5_554 157.46(3) ?
Ca2 Tb1 Tb2 3_565 . 6_664 96.07(4) ?
Ca2 Tb1 Si 3_565 . . 126.10(11) ?
Ca2 Tb1 Si 3_565 . 2_665 55.63(11) ?
Ca2 Tb1 Si 3_565 . 3_565 50.47(7) ?
Ca2 Tb1 Si 3_565 . 4_664 144.21(8) ?
Ca2 Tb1 Si 3_565 . 5_564 60.60(8) ?
Ca2 Tb1 Si 3_565 . 6_554 111.34(12) ?
Ca2 Tb1 O1 3_565 . . 106.2(2) ?
Ca2 Tb1 O1 3_565 . 2_665 63.0(3) ?
Ca2 Tb1 O1 3_565 . 3_565 40.63(18) ?
Ca2 Tb1 O2 3_565 . 4_664 159.73(18) ?
Ca2 Tb1 O2 3_565 . 5_564 86.5(2) ?
Ca2 Tb1 O2 3_565 . 6_554 91.5(2) ?
Ca2 Tb1 O3 3_565 . 7_665 119.76(9) ?
Ca2 Tb1 O3 3_565 . 8_565 33.95(8) ?
Ca2 Tb1 O3 3_565 . 9_555 121.84(14) ?
Ca2 Tb1 Ca2 4_564 . 5_554 103.59(6) ?
Ca2 Tb1 Ca2 4_564 . 6_664 103.59(6) ?
Ca2 Tb1 Tb2 4_564 . . 96.07(3) ?
Ca2 Tb1 Tb2 4_564 . 2_665 157.46(4) ?
Ca2 Tb1 Tb2 4_564 . 3_565 60.44(3) ?
Ca2 Tb1 Tb2 4_564 . 4_564 0.0(5) ?
Ca2 Tb1 Tb2 4_564 . 5_554 103.59(6) ?
Ca2 Tb1 Tb2 4_564 . 6_664 103.59(6) ?
Ca2 Tb1 Si 4_564 . . 145.92(6) ?
Ca2 Tb1 Si 4_564 . 2_665 108.28(11) ?
Ca2 Tb1 Si 4_564 . 3_565 57.51(6) ?
Ca2 Tb1 Si 4_564 . 4_664 122.50(11) ?
Ca2 Tb1 Si 4_564 . 5_564 48.22(8) ?
Ca2 Tb1 Si 4_564 . 6_554 56.82(11) ?
Ca2 Tb1 O1 4_564 . . 133.69(19) ?
Ca2 Tb1 O1 4_564 . 2_665 122.4(3) ?
Ca2 Tb1 O1 4_564 . 3_565 72.4(2) ?
Ca2 Tb1 O2 4_564 . 4_664 104.70(19) ?
Ca2 Tb1 O2 4_564 . 5_564 73.1(2) ?
Ca2 Tb1 O2 4_564 . 6_554 31.2(2) ?
Ca2 Tb1 O3 4_564 . 7_665 137.87(13) ?
Ca2 Tb1 O3 4_564 . 8_565 36.10(8) ?
Ca2 Tb1 O3 4_564 . 9_555 82.77(14) ?
Ca2 Tb1 Ca2 5_554 . 6_664 103.59(6) ?
Ca2 Tb1 Tb2 5_554 . . 60.44(2) ?
Ca2 Tb1 Tb2 5_554 . 2_665 96.07(4) ?
Ca2 Tb1 Tb2 5_554 . 3_565 157.46(3) ?
Ca2 Tb1 Tb2 5_554 . 4_564 103.59(6) ?
Ca2 Tb1 Tb2 5_554 . 5_554 0.0(5) ?
Ca2 Tb1 Tb2 5_554 . 6_664 103.59(6) ?
Ca2 Tb1 Si 5_554 . . 57.51(4) ?
Ca2 Tb1 Si 5_554 . 2_665 145.92(11) ?
Ca2 Tb1 Si 5_554 . 3_565 108.28(6) ?
Ca2 Tb1 Si 5_554 . 4_664 56.82(7) ?
Ca2 Tb1 Si 5_554 . 5_564 122.50(12) ?
Ca2 Tb1 Si 5_554 . 6_554 48.22(12) ?
Ca2 Tb1 O1 5_554 . . 72.39(15) ?
Ca2 Tb1 O1 5_554 . 2_665 133.7(3) ?
Ca2 Tb1 O1 5_554 . 3_565 122.42(16) ?
Ca2 Tb1 O2 5_554 . 4_664 31.19(12) ?
Ca2 Tb1 O2 5_554 . 5_564 104.7(2) ?
Ca2 Tb1 O2 5_554 . 6_554 73.1(2) ?
Ca2 Tb1 O3 5_554 . 7_665 82.77(9) ?
Ca2 Tb1 O3 5_554 . 8_565 137.87(12) ?
Ca2 Tb1 O3 5_554 . 9_555 36.10(13) ?
Ca2 Tb1 Tb2 6_664 . . 157.46(5) ?
Ca2 Tb1 Tb2 6_664 . 2_665 60.44(3) ?
Ca2 Tb1 Tb2 6_664 . 3_565 96.07(4) ?
Ca2 Tb1 Tb2 6_664 . 4_564 103.59(6) ?
Ca2 Tb1 Tb2 6_664 . 5_554 103.59(6) ?
Ca2 Tb1 Tb2 6_664 . 6_664 0.0(5) ?
Ca2 Tb1 Si 6_664 . . 108.28(7) ?
Ca2 Tb1 Si 6_664 . 2_665 57.51(4) ?
Ca2 Tb1 Si 6_664 . 3_565 145.92(8) ?
Ca2 Tb1 Si 6_664 . 4_664 48.22(8) ?
Ca2 Tb1 Si 6_664 . 5_564 56.82(10) ?
Ca2 Tb1 Si 6_664 . 6_554 122.50(11) ?
Ca2 Tb1 O1 6_664 . . 122.42(18) ?
Ca2 Tb1 O1 6_664 . 2_665 72.39(12) ?
Ca2 Tb1 O1 6_664 . 3_565 133.69(16) ?
Ca2 Tb1 O2 6_664 . 4_664 73.05(14) ?
Ca2 Tb1 O2 6_664 . 5_564 31.19(18) ?
Ca2 Tb1 O2 6_664 . 6_554 104.70(16) ?
Ca2 Tb1 O3 6_664 . 7_665 36.10(10) ?
Ca2 Tb1 O3 6_664 . 8_565 82.77(9) ?
Ca2 Tb1 O3 6_664 . 9_555 137.87(14) ?
Tb2 Tb1 Tb2 . . 2_665 103.23(6) ?
Tb2 Tb1 Tb2 . . 3_565 103.23(6) ?
Tb2 Tb1 Tb2 . . 4_564 96.07(3) ?
Tb2 Tb1 Tb2 . . 5_554 60.44(2) ?
Tb2 Tb1 Tb2 . . 6_664 157.46(5) ?
Tb2 Tb1 Si . . . 50.47(7) ?
Tb2 Tb1 Si . . 2_665 126.10(10) ?
Tb2 Tb1 Si . . 3_565 55.63(8) ?
Tb2 Tb1 Si . . 4_664 111.34(8) ?
Tb2 Tb1 Si . . 5_564 144.21(9) ?
Tb2 Tb1 Si . . 6_554 60.60(4) ?
Tb2 Tb1 O1 . . . 40.63(15) ?
Tb2 Tb1 O1 . . 2_665 106.16(19) ?
Tb2 Tb1 O1 . . 3_565 62.97(18) ?
Tb2 Tb1 O2 . . 4_664 91.52(12) ?
Tb2 Tb1 O2 . . 5_564 159.73(15) ?
Tb2 Tb1 O2 . . 6_554 86.50(14) ?
Tb2 Tb1 O3 . . 7_665 121.84(10) ?
Tb2 Tb1 O3 . . 8_565 119.76(9) ?
Tb2 Tb1 O3 . . 9_555 33.95(8) ?
Tb2 Tb1 Tb2 2_665 . 3_565 103.23(7) ?
Tb2 Tb1 Tb2 2_665 . 4_564 157.46(4) ?
Tb2 Tb1 Tb2 2_665 . 5_554 96.07(4) ?
Tb2 Tb1 Tb2 2_665 . 6_664 60.44(3) ?
Tb2 Tb1 Si 2_665 . . 55.63(6) ?
Tb2 Tb1 Si 2_665 . 2_665 50.47(11) ?
Tb2 Tb1 Si 2_665 . 3_565 126.10(11) ?
Tb2 Tb1 Si 2_665 . 4_664 60.60(4) ?
Tb2 Tb1 Si 2_665 . 5_564 111.34(8) ?
Tb2 Tb1 Si 2_665 . 6_554 144.21(12) ?
Tb2 Tb1 O1 2_665 . . 62.97(17) ?
Tb2 Tb1 O1 2_665 . 2_665 40.6(3) ?
Tb2 Tb1 O1 2_665 . 3_565 106.2(2) ?
Tb2 Tb1 O2 2_665 . 4_664 86.50(17) ?
Tb2 Tb1 O2 2_665 . 5_564 91.52(17) ?
Tb2 Tb1 O2 2_665 . 6_554 159.7(2) ?
Tb2 Tb1 O3 2_665 . 7_665 33.95(8) ?
Tb2 Tb1 O3 2_665 . 8_565 121.84(9) ?
Tb2 Tb1 O3 2_665 . 9_555 119.76(14) ?
Tb2 Tb1 Tb2 3_565 . 4_564 60.44(3) ?
Tb2 Tb1 Tb2 3_565 . 5_554 157.46(3) ?
Tb2 Tb1 Tb2 3_565 . 6_664 96.07(4) ?
Tb2 Tb1 Si 3_565 . . 126.10(11) ?
Tb2 Tb1 Si 3_565 . 2_665 55.63(11) ?
Tb2 Tb1 Si 3_565 . 3_565 50.47(7) ?
Tb2 Tb1 Si 3_565 . 4_664 144.21(8) ?
Tb2 Tb1 Si 3_565 . 5_564 60.60(8) ?
Tb2 Tb1 Si 3_565 . 6_554 111.34(12) ?
Tb2 Tb1 O1 3_565 . . 106.2(2) ?
Tb2 Tb1 O1 3_565 . 2_665 63.0(3) ?
Tb2 Tb1 O1 3_565 . 3_565 40.63(18) ?
Tb2 Tb1 O2 3_565 . 4_664 159.73(18) ?
Tb2 Tb1 O2 3_565 . 5_564 86.5(2) ?
Tb2 Tb1 O2 3_565 . 6_554 91.5(2) ?
Tb2 Tb1 O3 3_565 . 7_665 119.76(9) ?
Tb2 Tb1 O3 3_565 . 8_565 33.95(8) ?
Tb2 Tb1 O3 3_565 . 9_555 121.84(14) ?
Tb2 Tb1 Tb2 4_564 . 5_554 103.59(6) ?
Tb2 Tb1 Tb2 4_564 . 6_664 103.59(6) ?
Tb2 Tb1 Si 4_564 . . 145.92(6) ?
Tb2 Tb1 Si 4_564 . 2_665 108.28(11) ?
Tb2 Tb1 Si 4_564 . 3_565 57.51(6) ?
Tb2 Tb1 Si 4_564 . 4_664 122.50(11) ?
Tb2 Tb1 Si 4_564 . 5_564 48.22(8) ?
Tb2 Tb1 Si 4_564 . 6_554 56.82(11) ?
Tb2 Tb1 O1 4_564 . . 133.69(19) ?
Tb2 Tb1 O1 4_564 . 2_665 122.4(3) ?
Tb2 Tb1 O1 4_564 . 3_565 72.4(2) ?
Tb2 Tb1 O2 4_564 . 4_664 104.70(19) ?
Tb2 Tb1 O2 4_564 . 5_564 73.1(2) ?
Tb2 Tb1 O2 4_564 . 6_554 31.2(2) ?
Tb2 Tb1 O3 4_564 . 7_665 137.87(13) ?
Tb2 Tb1 O3 4_564 . 8_565 36.10(8) ?
Tb2 Tb1 O3 4_564 . 9_555 82.77(14) ?
Tb2 Tb1 Tb2 5_554 . 6_664 103.59(6) ?
Tb2 Tb1 Si 5_554 . . 57.51(4) ?
Tb2 Tb1 Si 5_554 . 2_665 145.92(11) ?
Tb2 Tb1 Si 5_554 . 3_565 108.28(6) ?
Tb2 Tb1 Si 5_554 . 4_664 56.82(7) ?
Tb2 Tb1 Si 5_554 . 5_564 122.50(12) ?
Tb2 Tb1 Si 5_554 . 6_554 48.22(12) ?
Tb2 Tb1 O1 5_554 . . 72.39(15) ?
Tb2 Tb1 O1 5_554 . 2_665 133.7(3) ?
Tb2 Tb1 O1 5_554 . 3_565 122.42(16) ?
Tb2 Tb1 O2 5_554 . 4_664 31.19(12) ?
Tb2 Tb1 O2 5_554 . 5_564 104.7(2) ?
Tb2 Tb1 O2 5_554 . 6_554 73.1(2) ?
Tb2 Tb1 O3 5_554 . 7_665 82.77(9) ?
Tb2 Tb1 O3 5_554 . 8_565 137.87(12) ?
Tb2 Tb1 O3 5_554 . 9_555 36.10(13) ?
Tb2 Tb1 Si 6_664 . . 108.28(7) ?
Tb2 Tb1 Si 6_664 . 2_665 57.51(4) ?
Tb2 Tb1 Si 6_664 . 3_565 145.92(8) ?
Tb2 Tb1 Si 6_664 . 4_664 48.22(8) ?
Tb2 Tb1 Si 6_664 . 5_564 56.82(10) ?
Tb2 Tb1 Si 6_664 . 6_554 122.50(11) ?
Tb2 Tb1 O1 6_664 . . 122.42(18) ?
Tb2 Tb1 O1 6_664 . 2_665 72.39(12) ?
Tb2 Tb1 O1 6_664 . 3_565 133.69(16) ?
Tb2 Tb1 O2 6_664 . 4_664 73.05(14) ?
Tb2 Tb1 O2 6_664 . 5_564 31.19(18) ?
Tb2 Tb1 O2 6_664 . 6_554 104.70(16) ?
Tb2 Tb1 O3 6_664 . 7_665 36.10(10) ?
Tb2 Tb1 O3 6_664 . 8_565 82.77(9) ?
Tb2 Tb1 O3 6_664 . 9_555 137.87(14) ?
Si Tb1 Si . . 2_665 98.91(12) ?
Si Tb1 Si . . 3_565 98.91(11) ?
Si Tb1 Si . . 4_664 73.61(9) ?
Si Tb1 Si . . 5_564 165.10(10) ?
Si Tb1 Si . . 6_554 95.03(10) ?
Si Tb1 O1 . . . 21.3(2) ?
Si Tb1 O1 . . 2_665 79.5(3) ?
Si Tb1 O1 . . 3_565 93.4(2) ?
Si Tb1 O2 . . 4_664 74.09(16) ?
Si Tb1 O2 . . 5_564 135.8(3) ?
Si Tb1 O2 . . 6_554 125.2(2) ?
Si Tb1 O3 . . 7_665 72.24(11) ?
Si Tb1 O3 . . 8_565 159.73(15) ?
Si Tb1 O3 . . 9_555 65.57(13) ?
Si Tb1 Si 2_665 . 3_565 98.91(11) ?
Si Tb1 Si 2_665 . 4_664 95.03(10) ?
Si Tb1 Si 2_665 . 5_564 73.61(10) ?
Si Tb1 Si 2_665 . 6_554 165.10(15) ?
Si Tb1 O1 2_665 . . 93.43(16) ?
Si Tb1 O1 2_665 . 2_665 21.3(2) ?
Si Tb1 O1 2_665 . 3_565 79.45(18) ?
Si Tb1 O2 2_665 . 4_664 125.20(17) ?
Si Tb1 O2 2_665 . 5_564 74.09(13) ?
Si Tb1 O2 2_665 . 6_554 135.8(2) ?
Si Tb1 O3 2_665 . 7_665 65.57(12) ?
Si Tb1 O3 2_665 . 8_565 72.24(13) ?
Si Tb1 O3 2_665 . 9_555 159.73(15) ?
Si Tb1 Si 3_565 . 4_664 165.10(9) ?
Si Tb1 Si 3_565 . 5_564 95.03(11) ?
Si Tb1 Si 3_565 . 6_554 73.61(10) ?
Si Tb1 O1 3_565 . . 79.5(2) ?
Si Tb1 O1 3_565 . 2_665 93.4(2) ?
Si Tb1 O1 3_565 . 3_565 21.30(18) ?
Si Tb1 O2 3_565 . 4_664 135.82(15) ?
Si Tb1 O2 3_565 . 5_564 125.2(3) ?
Si Tb1 O2 3_565 . 6_554 74.1(2) ?
Si Tb1 O3 3_565 . 7_665 159.73(15) ?
Si Tb1 O3 3_565 . 8_565 65.57(11) ?
Si Tb1 O3 3_565 . 9_555 72.24(14) ?
Si Tb1 Si 4_664 . 5_564 93.93(13) ?
Si Tb1 Si 4_664 . 6_554 93.93(13) ?
Si Tb1 O1 4_664 . . 94.5(2) ?
Si Tb1 O1 4_664 . 2_665 97.7(2) ?
Si Tb1 O1 4_664 . 3_565 165.1(3) ?
Si Tb1 O2 4_664 . 4_664 30.27(16) ?
Si Tb1 O2 4_664 . 5_564 63.9(3) ?
Si Tb1 O2 4_664 . 6_554 99.4(2) ?
Si Tb1 O3 4_664 . 7_665 30.57(9) ?
Si Tb1 O3 4_664 . 8_565 124.44(14) ?
Si Tb1 O3 4_664 . 9_555 92.87(15) ?
Si Tb1 Si 5_564 . 6_554 93.93(12) ?
Si Tb1 O1 5_564 . . 165.10(19) ?
Si Tb1 O1 5_564 . 2_665 94.5(2) ?
Si Tb1 O1 5_564 . 3_565 97.7(2) ?
Si Tb1 O2 5_564 . 4_664 99.38(19) ?
Si Tb1 O2 5_564 . 5_564 30.3(3) ?
Si Tb1 O2 5_564 . 6_554 63.95(18) ?
Si Tb1 O3 5_564 . 7_665 92.87(13) ?
Si Tb1 O3 5_564 . 8_565 30.57(12) ?
Si Tb1 O3 5_564 . 9_555 124.44(15) ?
Si Tb1 O1 6_554 . . 97.70(14) ?
Si Tb1 O1 6_554 . 2_665 165.10(17) ?
Si Tb1 O1 6_554 . 3_565 94.54(19) ?
Si Tb1 O2 6_554 . 4_664 63.9(2) ?
Si Tb1 O2 6_554 . 5_564 99.38(15) ?
Si Tb1 O2 6_554 . 6_554 30.3(2) ?
Si Tb1 O3 6_554 . 7_665 124.44(16) ?
Si Tb1 O3 6_554 . 8_565 92.87(14) ?
Si Tb1 O3 6_554 . 9_555 30.57(13) ?
O1 Tb1 O1 . . 2_665 72.2(3) ?
O1 Tb1 O1 . . 3_565 72.2(3) ?
O1 Tb1 O2 . . 4_664 94.1(2) ?
O1 Tb1 O2 . . 5_564 153.3(3) ?
O1 Tb1 O2 . . 6_554 126.4(2) ?
O1 Tb1 O3 . . 7_665 88.2(2) ?
O1 Tb1 O3 . . 8_565 138.8(2) ?
O1 Tb1 O3 . . 9_555 67.31(16) ?
O1 Tb1 O1 2_665 . 3_565 72.2(3) ?
O1 Tb1 O2 2_665 . 4_664 126.4(3) ?
O1 Tb1 O2 2_665 . 5_564 94.10(19) ?
O1 Tb1 O2 2_665 . 6_554 153.3(4) ?
O1 Tb1 O3 2_665 . 7_665 67.3(2) ?
O1 Tb1 O3 2_665 . 8_565 88.2(3) ?
O1 Tb1 O3 2_665 . 9_555 138.8(2) ?
O1 Tb1 O2 3_565 . 4_664 153.3(2) ?
O1 Tb1 O2 3_565 . 5_564 126.4(3) ?
O1 Tb1 O2 3_565 . 6_554 94.1(3) ?
O1 Tb1 O3 3_565 . 7_665 138.8(2) ?
O1 Tb1 O3 3_565 . 8_565 67.3(2) ?
O1 Tb1 O3 3_565 . 9_555 88.23(19) ?
O2 Tb1 O2 4_664 . 5_564 75.4(3) ?
O2 Tb1 O2 4_664 . 6_554 75.4(3) ?
O2 Tb1 O3 4_664 . 7_665 60.53(18) ?
O2 Tb1 O3 4_664 . 8_565 126.0(2) ?
O2 Tb1 O3 4_664 . 9_555 65.13(18) ?
O2 Tb1 O2 5_564 . 6_554 75.4(2) ?
O2 Tb1 O3 5_564 . 7_665 65.1(2) ?
O2 Tb1 O3 5_564 . 8_565 60.5(3) ?
O2 Tb1 O3 5_564 . 9_555 126.0(2) ?
O2 Tb1 O3 6_554 . 7_665 126.0(2) ?
O2 Tb1 O3 6_554 . 8_565 65.1(2) ?
O2 Tb1 O3 6_554 . 9_555 60.5(2) ?
O3 Tb1 O3 7_665 . 8_565 117.72(12) ?
O3 Tb1 O3 7_665 . 9_555 117.72(16) ?
O3 Tb1 O3 8_565 . 9_555 117.72(16) ?
Ca1 Ca2 Ca1 . . 4_565 104.58(4) ?
Ca1 Ca2 Ca1 . . 7_565 83.93(4) ?
Ca1 Ca2 Ca1 . . 10_555 50.33(7) ?
Ca1 Ca2 Tb1 . . . 0.0(5) ?
Ca1 Ca2 Tb1 . . 4_565 104.58(4) ?
Ca1 Ca2 Tb1 . . 7_565 83.93(4) ?
Ca1 Ca2 Tb1 . . 10_555 50.33(7) ?
Ca1 Ca2 Ca2 . . 2_555 150.64(5) ?
Ca1 Ca2 Ca2 . . 3_555 102.97(5) ?
Ca1 Ca2 Ca2 . . 5_554 60.69(5) ?
Ca1 Ca2 Ca2 . . 5_555 102.97(5) ?
Ca1 Ca2 Ca2 . . 6_554 96.84(5) ?
Ca1 Ca2 Ca2 . . 6_555 146.43(5) ?
Ca1 Ca2 Tb2 . . . 0 ?
Ca1 Ca2 Tb2 . . 2_555 150.64(5) ?
Ca1 Ca2 Tb2 . . 3_555 102.97(5) ?
Ca1 Ca2 Tb2 . . 5_554 60.69(5) ?
Ca1 Ca2 Tb2 . . 5_555 102.97(5) ?
Ca1 Ca2 Tb2 . . 6_554 96.84(5) ?
Ca1 Ca2 Tb2 . . 6_555 146.43(5) ?
Ca1 Ca2 Si . . . 57.48(8) ?
Ca1 Ca2 Si . . 2_555 134.58(12) ?
Ca1 Ca2 Si . . 3_565 55.68(8) ?
Ca1 Ca2 Si . . 6_554 48.83(7) ?
Ca1 Ca2 Si . . 6_555 97.31(7) ?
Ca1 Ca2 O1 . . . 34.01(14) ?
Ca1 Ca2 O2 . . 3_565 75.85(16) ?
Ca1 Ca2 O3 . . 2_555 112.98(12) ?
Ca1 Ca2 O3 . . 6_555 93.20(10) ?
Ca1 Ca2 O3 . . 9_555 42.89(10) ?
Ca1 Ca2 O3 . . 11_555 146.78(17) ?
Ca1 Ca2 O4 . . . 129.26(7) ?
Ca1 Ca2 Ca1 4_565 . 7_565 49.70(7) ?
Ca1 Ca2 Ca1 4_565 . 10_555 83.93(4) ?
Ca1 Ca2 Tb1 4_565 . . 104.58(4) ?
Ca1 Ca2 Tb1 4_565 . 4_565 0.0(5) ?
Ca1 Ca2 Tb1 4_565 . 7_565 49.70(7) ?
Ca1 Ca2 Tb1 4_565 . 10_555 83.93(4) ?
Ca1 Ca2 Ca2 4_565 . 2_555 99.56(4) ?
Ca1 Ca2 Ca2 4_565 . 3_555 148.83(4) ?
Ca1 Ca2 Ca2 4_565 . 5_554 146.86(6) ?
Ca1 Ca2 Ca2 4_565 . 5_555 97.56(5) ?
Ca1 Ca2 Ca2 4_565 . 6_554 100.88(7) ?
Ca1 Ca2 Ca2 4_565 . 6_555 58.87(6) ?
Ca1 Ca2 Tb2 4_565 . . 0 ?
Ca1 Ca2 Tb2 4_565 . 2_555 99.56(4) ?
Ca1 Ca2 Tb2 4_565 . 3_555 148.83(4) ?
Ca1 Ca2 Tb2 4_565 . 5_554 146.86(6) ?
Ca1 Ca2 Tb2 4_565 . 5_555 97.56(5) ?
Ca1 Ca2 Tb2 4_565 . 6_554 100.88(7) ?
Ca1 Ca2 Tb2 4_565 . 6_555 58.87(6) ?
Ca1 Ca2 Si 4_565 . . 140.81(7) ?
Ca1 Ca2 Si 4_565 . 2_555 50.72(11) ?
Ca1 Ca2 Si 4_565 . 3_565 48.95(8) ?
Ca1 Ca2 Si 4_565 . 6_554 100.90(12) ?
Ca1 Ca2 Si 4_565 . 6_555 54.03(11) ?
Ca1 Ca2 O1 4_565 . . 115.89(18) ?
Ca1 Ca2 O2 4_565 . 3_565 31.96(11) ?
Ca1 Ca2 O3 4_565 . 2_555 72.57(15) ?
Ca1 Ca2 O3 4_565 . 6_555 70.27(18) ?
Ca1 Ca2 O3 4_565 . 9_555 116.21(18) ?
Ca1 Ca2 O3 4_565 . 11_555 42.21(16) ?
Ca1 Ca2 O4 4_565 . . 126.15(5) ?
Ca1 Ca2 Ca1 7_565 . 10_555 104.58(4) ?
Ca1 Ca2 Tb1 7_565 . . 83.93(4) ?
Ca1 Ca2 Tb1 7_565 . 4_565 49.70(7) ?
Ca1 Ca2 Tb1 7_565 . 7_565 0.0(5) ?
Ca1 Ca2 Tb1 7_565 . 10_555 104.58(4) ?
Ca1 Ca2 Ca2 7_565 . 2_555 99.56(4) ?
Ca1 Ca2 Ca2 7_565 . 3_555 148.83(4) ?
Ca1 Ca2 Ca2 7_565 . 5_554 97.56(5) ?
Ca1 Ca2 Ca2 7_565 . 5_555 146.86(6) ?
Ca1 Ca2 Ca2 7_565 . 6_554 58.87(6) ?
Ca1 Ca2 Ca2 7_565 . 6_555 100.88(7) ?
Ca1 Ca2 Tb2 7_565 . . 0 ?
Ca1 Ca2 Tb2 7_565 . 2_555 99.56(4) ?
Ca1 Ca2 Tb2 7_565 . 3_555 148.83(4) ?
Ca1 Ca2 Tb2 7_565 . 5_554 97.56(5) ?
Ca1 Ca2 Tb2 7_565 . 5_555 146.86(6) ?
Ca1 Ca2 Tb2 7_565 . 6_554 58.87(6) ?
Ca1 Ca2 Tb2 7_565 . 6_555 100.88(7) ?
Ca1 Ca2 Si 7_565 . . 140.81(7) ?
Ca1 Ca2 Si 7_565 . 2_555 50.72(11) ?
Ca1 Ca2 Si 7_565 . 3_565 48.95(8) ?
Ca1 Ca2 Si 7_565 . 6_554 54.03(11) ?
Ca1 Ca2 Si 7_565 . 6_555 100.90(12) ?
Ca1 Ca2 O1 7_565 . . 115.89(18) ?
Ca1 Ca2 O2 7_565 . 3_565 31.96(11) ?
Ca1 Ca2 O3 7_565 . 2_555 42.21(16) ?
Ca1 Ca2 O3 7_565 . 6_555 116.21(18) ?
Ca1 Ca2 O3 7_565 . 9_555 70.27(18) ?
Ca1 Ca2 O3 7_565 . 11_555 72.57(15) ?
Ca1 Ca2 O4 7_565 . . 126.15(5) ?
Ca1 Ca2 Tb1 10_555 . . 50.33(7) ?
Ca1 Ca2 Tb1 10_555 . 4_565 83.93(4) ?
Ca1 Ca2 Tb1 10_555 . 7_565 104.58(4) ?
Ca1 Ca2 Tb1 10_555 . 10_555 0.0(5) ?
Ca1 Ca2 Ca2 10_555 . 2_555 150.64(5) ?
Ca1 Ca2 Ca2 10_555 . 3_555 102.97(5) ?
Ca1 Ca2 Ca2 10_555 . 5_554 102.97(5) ?
Ca1 Ca2 Ca2 10_555 . 5_555 60.69(5) ?
Ca1 Ca2 Ca2 10_555 . 6_554 146.43(5) ?
Ca1 Ca2 Ca2 10_555 . 6_555 96.84(5) ?
Ca1 Ca2 Tb2 10_555 . . 0 ?
Ca1 Ca2 Tb2 10_555 . 2_555 150.64(5) ?
Ca1 Ca2 Tb2 10_555 . 3_555 102.97(5) ?
Ca1 Ca2 Tb2 10_555 . 5_554 102.97(5) ?
Ca1 Ca2 Tb2 10_555 . 5_555 60.69(5) ?
Ca1 Ca2 Tb2 10_555 . 6_554 146.43(5) ?
Ca1 Ca2 Tb2 10_555 . 6_555 96.84(5) ?
Ca1 Ca2 Si 10_555 . . 57.48(8) ?
Ca1 Ca2 Si 10_555 . 2_555 134.58(12) ?
Ca1 Ca2 Si 10_555 . 3_565 55.68(8) ?
Ca1 Ca2 Si 10_555 . 6_554 97.31(7) ?
Ca1 Ca2 Si 10_555 . 6_555 48.83(7) ?
Ca1 Ca2 O1 10_555 . . 34.01(14) ?
Ca1 Ca2 O2 10_555 . 3_565 75.85(16) ?
Ca1 Ca2 O3 10_555 . 2_555 146.78(17) ?
Ca1 Ca2 O3 10_555 . 6_555 42.89(10) ?
Ca1 Ca2 O3 10_555 . 9_555 93.20(10) ?
Ca1 Ca2 O3 10_555 . 11_555 112.98(12) ?
Ca1 Ca2 O4 10_555 . . 129.26(7) ?
Tb1 Ca2 Tb1 . . 4_565 104.58(4) ?
Tb1 Ca2 Tb1 . . 7_565 83.93(4) ?
Tb1 Ca2 Tb1 . . 10_555 50.33(7) ?
Tb1 Ca2 Ca2 . . 2_555 150.64(5) ?
Tb1 Ca2 Ca2 . . 3_555 102.97(5) ?
Tb1 Ca2 Ca2 . . 5_554 60.69(5) ?
Tb1 Ca2 Ca2 . . 5_555 102.97(5) ?
Tb1 Ca2 Ca2 . . 6_554 96.84(5) ?
Tb1 Ca2 Ca2 . . 6_555 146.43(5) ?
Tb1 Ca2 Tb2 . . . 0 ?
Tb1 Ca2 Tb2 . . 2_555 150.64(5) ?
Tb1 Ca2 Tb2 . . 3_555 102.97(5) ?
Tb1 Ca2 Tb2 . . 5_554 60.69(5) ?
Tb1 Ca2 Tb2 . . 5_555 102.97(5) ?
Tb1 Ca2 Tb2 . . 6_554 96.84(5) ?
Tb1 Ca2 Tb2 . . 6_555 146.43(5) ?
Tb1 Ca2 Si . . . 57.48(8) ?
Tb1 Ca2 Si . . 2_555 134.58(12) ?
Tb1 Ca2 Si . . 3_565 55.68(8) ?
Tb1 Ca2 Si . . 6_554 48.83(7) ?
Tb1 Ca2 Si . . 6_555 97.31(7) ?
Tb1 Ca2 O1 . . . 34.01(14) ?
Tb1 Ca2 O2 . . 3_565 75.85(16) ?
Tb1 Ca2 O3 . . 2_555 112.98(12) ?
Tb1 Ca2 O3 . . 6_555 93.20(10) ?
Tb1 Ca2 O3 . . 9_555 42.89(10) ?
Tb1 Ca2 O3 . . 11_555 146.78(17) ?
Tb1 Ca2 O4 . . . 129.26(7) ?
Tb1 Ca2 Tb1 4_565 . 7_565 49.70(7) ?
Tb1 Ca2 Tb1 4_565 . 10_555 83.93(4) ?
Tb1 Ca2 Ca2 4_565 . 2_555 99.56(4) ?
Tb1 Ca2 Ca2 4_565 . 3_555 148.83(4) ?
Tb1 Ca2 Ca2 4_565 . 5_554 146.86(6) ?
Tb1 Ca2 Ca2 4_565 . 5_555 97.56(5) ?
Tb1 Ca2 Ca2 4_565 . 6_554 100.88(7) ?
Tb1 Ca2 Ca2 4_565 . 6_555 58.87(6) ?
Tb1 Ca2 Tb2 4_565 . . 0 ?
Tb1 Ca2 Tb2 4_565 . 2_555 99.56(4) ?
Tb1 Ca2 Tb2 4_565 . 3_555 148.83(4) ?
Tb1 Ca2 Tb2 4_565 . 5_554 146.86(6) ?
Tb1 Ca2 Tb2 4_565 . 5_555 97.56(5) ?
Tb1 Ca2 Tb2 4_565 . 6_554 100.88(7) ?
Tb1 Ca2 Tb2 4_565 . 6_555 58.87(6) ?
Tb1 Ca2 Si 4_565 . . 140.81(7) ?
Tb1 Ca2 Si 4_565 . 2_555 50.72(11) ?
Tb1 Ca2 Si 4_565 . 3_565 48.95(8) ?
Tb1 Ca2 Si 4_565 . 6_554 100.90(12) ?
Tb1 Ca2 Si 4_565 . 6_555 54.03(11) ?
Tb1 Ca2 O1 4_565 . . 115.89(18) ?
Tb1 Ca2 O2 4_565 . 3_565 31.96(11) ?
Tb1 Ca2 O3 4_565 . 2_555 72.57(15) ?
Tb1 Ca2 O3 4_565 . 6_555 70.27(18) ?
Tb1 Ca2 O3 4_565 . 9_555 116.21(18) ?
Tb1 Ca2 O3 4_565 . 11_555 42.21(16) ?
Tb1 Ca2 O4 4_565 . . 126.15(5) ?
Tb1 Ca2 Tb1 7_565 . 10_555 104.58(4) ?
Tb1 Ca2 Ca2 7_565 . 2_555 99.56(4) ?
Tb1 Ca2 Ca2 7_565 . 3_555 148.83(4) ?
Tb1 Ca2 Ca2 7_565 . 5_554 97.56(5) ?
Tb1 Ca2 Ca2 7_565 . 5_555 146.86(6) ?
Tb1 Ca2 Ca2 7_565 . 6_554 58.87(6) ?
Tb1 Ca2 Ca2 7_565 . 6_555 100.88(7) ?
Tb1 Ca2 Tb2 7_565 . . 0 ?
Tb1 Ca2 Tb2 7_565 . 2_555 99.56(4) ?
Tb1 Ca2 Tb2 7_565 . 3_555 148.83(4) ?
Tb1 Ca2 Tb2 7_565 . 5_554 97.56(5) ?
Tb1 Ca2 Tb2 7_565 . 5_555 146.86(6) ?
Tb1 Ca2 Tb2 7_565 . 6_554 58.87(6) ?
Tb1 Ca2 Tb2 7_565 . 6_555 100.88(7) ?
Tb1 Ca2 Si 7_565 . . 140.81(7) ?
Tb1 Ca2 Si 7_565 . 2_555 50.72(11) ?
Tb1 Ca2 Si 7_565 . 3_565 48.95(8) ?
Tb1 Ca2 Si 7_565 . 6_554 54.03(11) ?
Tb1 Ca2 Si 7_565 . 6_555 100.90(12) ?
Tb1 Ca2 O1 7_565 . . 115.89(18) ?
Tb1 Ca2 O2 7_565 . 3_565 31.96(11) ?
Tb1 Ca2 O3 7_565 . 2_555 42.21(16) ?
Tb1 Ca2 O3 7_565 . 6_555 116.21(18) ?
Tb1 Ca2 O3 7_565 . 9_555 70.27(18) ?
Tb1 Ca2 O3 7_565 . 11_555 72.57(15) ?
Tb1 Ca2 O4 7_565 . . 126.15(5) ?
Tb1 Ca2 Ca2 10_555 . 2_555 150.64(5) ?
Tb1 Ca2 Ca2 10_555 . 3_555 102.97(5) ?
Tb1 Ca2 Ca2 10_555 . 5_554 102.97(5) ?
Tb1 Ca2 Ca2 10_555 . 5_555 60.69(5) ?
Tb1 Ca2 Ca2 10_555 . 6_554 146.43(5) ?
Tb1 Ca2 Ca2 10_555 . 6_555 96.84(5) ?
Tb1 Ca2 Tb2 10_555 . . 0 ?
Tb1 Ca2 Tb2 10_555 . 2_555 150.64(5) ?
Tb1 Ca2 Tb2 10_555 . 3_555 102.97(5) ?
Tb1 Ca2 Tb2 10_555 . 5_554 102.97(5) ?
Tb1 Ca2 Tb2 10_555 . 5_555 60.69(5) ?
Tb1 Ca2 Tb2 10_555 . 6_554 146.43(5) ?
Tb1 Ca2 Tb2 10_555 . 6_555 96.84(5) ?
Tb1 Ca2 Si 10_555 . . 57.48(8) ?
Tb1 Ca2 Si 10_555 . 2_555 134.58(12) ?
Tb1 Ca2 Si 10_555 . 3_565 55.68(8) ?
Tb1 Ca2 Si 10_555 . 6_554 97.31(7) ?
Tb1 Ca2 Si 10_555 . 6_555 48.83(7) ?
Tb1 Ca2 O1 10_555 . . 34.01(14) ?
Tb1 Ca2 O2 10_555 . 3_565 75.85(16) ?
Tb1 Ca2 O3 10_555 . 2_555 146.78(17) ?
Tb1 Ca2 O3 10_555 . 6_555 42.89(10) ?
Tb1 Ca2 O3 10_555 . 9_555 93.20(10) ?
Tb1 Ca2 O3 10_555 . 11_555 112.98(12) ?
Tb1 Ca2 O4 10_555 . . 129.26(7) ?
Ca2 Ca2 Ca2 2_555 . 3_555 60.00(4) ?
Ca2 Ca2 Ca2 2_555 . 5_554 90.00(4) ?
Ca2 Ca2 Ca2 2_555 . 5_555 90.00(4) ?
Ca2 Ca2 Ca2 2_555 . 6_554 61.94(3) ?
Ca2 Ca2 Ca2 2_555 . 6_555 61.94(3) ?
Ca2 Ca2 Tb2 2_555 . . 0 ?
Ca2 Ca2 Tb2 2_555 . 2_555 0.0(5) ?
Ca2 Ca2 Tb2 2_555 . 3_555 60.00(4) ?
Ca2 Ca2 Tb2 2_555 . 5_554 90.00(4) ?
Ca2 Ca2 Tb2 2_555 . 5_555 90.00(4) ?
Ca2 Ca2 Tb2 2_555 . 6_554 61.94(3) ?
Ca2 Ca2 Tb2 2_555 . 6_555 61.94(3) ?
Ca2 Ca2 Si 2_555 . . 110.79(10) ?
Ca2 Ca2 Si 2_555 . 2_555 54.79(13) ?
Ca2 Ca2 Si 2_555 . 3_565 144.18(11) ?
Ca2 Ca2 Si 2_555 . 6_554 110.43(5) ?
Ca2 Ca2 Si 2_555 . 6_555 110.43(5) ?
Ca2 Ca2 O1 2_555 . . 140.7(2) ?
Ca2 Ca2 O2 2_555 . 3_565 121.32(18) ?
Ca2 Ca2 O3 2_555 . 2_555 59.08(15) ?
Ca2 Ca2 O3 2_555 . 6_555 110.70(10) ?
Ca2 Ca2 O3 2_555 . 9_555 110.70(10) ?
Ca2 Ca2 O3 2_555 . 11_555 59.08(15) ?
Ca2 Ca2 O4 2_555 . . 30.00(3) ?
Ca2 Ca2 Ca2 3_555 . 5_554 61.94(4) ?
Ca2 Ca2 Ca2 3_555 . 5_555 61.94(4) ?
Ca2 Ca2 Ca2 3_555 . 6_554 90.00(5) ?
Ca2 Ca2 Ca2 3_555 . 6_555 90.00(5) ?
Ca2 Ca2 Tb2 3_555 . . 0 ?
Ca2 Ca2 Tb2 3_555 . 2_555 60.00(4) ?
Ca2 Ca2 Tb2 3_555 . 3_555 0.0(5) ?
Ca2 Ca2 Tb2 3_555 . 5_554 61.94(4) ?
Ca2 Ca2 Tb2 3_555 . 5_555 61.94(4) ?
Ca2 Ca2 Tb2 3_555 . 6_554 90.00(5) ?
Ca2 Ca2 Tb2 3_555 . 6_555 90.00(5) ?
Ca2 Ca2 Si 3_555 . . 50.79(9) ?
Ca2 Ca2 Si 3_555 . 2_555 114.79(13) ?
Ca2 Ca2 Si 3_555 . 3_565 155.82(10) ?
Ca2 Ca2 Si 3_555 . 6_554 108.15(10) ?
Ca2 Ca2 Si 3_555 . 6_555 108.15(10) ?
Ca2 Ca2 O1 3_555 . . 80.7(2) ?
Ca2 Ca2 O2 3_555 . 3_565 178.68(18) ?
Ca2 Ca2 O3 3_555 . 2_555 109.32(16) ?
Ca2 Ca2 O3 3_555 . 6_555 93.97(17) ?
Ca2 Ca2 O3 3_555 . 9_555 93.97(17) ?
Ca2 Ca2 O3 3_555 . 11_555 109.32(16) ?
Ca2 Ca2 O4 3_555 . . 30.00(4) ?
Ca2 Ca2 Ca2 5_554 . 5_555 114.21(6) ?
Ca2 Ca2 Ca2 5_554 . 6_554 56.11(3) ?
Ca2 Ca2 Ca2 5_554 . 6_555 148.49(6) ?
Ca2 Ca2 Tb2 5_554 . . 0 ?
Ca2 Ca2 Tb2 5_554 . 2_555 90.00(4) ?
Ca2 Ca2 Tb2 5_554 . 3_555 61.94(4) ?
Ca2 Ca2 Tb2 5_554 . 5_554 0.0(5) ?
Ca2 Ca2 Tb2 5_554 . 5_555 114.21(6) ?
Ca2 Ca2 Tb2 5_554 . 6_554 56.11(3) ?
Ca2 Ca2 Tb2 5_554 . 6_555 148.49(6) ?
Ca2 Ca2 Si 5_554 . . 59.49(3) ?
Ca2 Ca2 Si 5_554 . 2_555 116.34(5) ?
Ca2 Ca2 Si 5_554 . 3_565 108.53(5) ?
Ca2 Ca2 Si 5_554 . 6_554 46.40(10) ?
Ca2 Ca2 Si 5_554 . 6_555 149.49(9) ?
Ca2 Ca2 O1 5_554 . . 69.87(10) ?
Ca2 Ca2 O2 5_554 . 3_565 117.64(7) ?
Ca2 Ca2 O3 5_554 . 2_555 85.87(10) ?
Ca2 Ca2 O3 5_554 . 6_555 135.32(16) ?
Ca2 Ca2 O3 5_554 . 9_555 32.23(17) ?
Ca2 Ca2 O3 5_554 . 11_555 144.01(11) ?
Ca2 Ca2 O4 5_554 . . 74.24(5) ?
Ca2 Ca2 Ca2 5_555 . 6_554 148.49(6) ?
Ca2 Ca2 Ca2 5_555 . 6_555 56.11(3) ?
Ca2 Ca2 Tb2 5_555 . . 0 ?
Ca2 Ca2 Tb2 5_555 . 2_555 90.00(4) ?
Ca2 Ca2 Tb2 5_555 . 3_555 61.94(4) ?
Ca2 Ca2 Tb2 5_555 . 5_554 114.21(6) ?
Ca2 Ca2 Tb2 5_555 . 5_555 0.0(5) ?
Ca2 Ca2 Tb2 5_555 . 6_554 148.49(6) ?
Ca2 Ca2 Tb2 5_555 . 6_555 56.11(3) ?
Ca2 Ca2 Si 5_555 . . 59.49(3) ?
Ca2 Ca2 Si 5_555 . 2_555 116.34(5) ?
Ca2 Ca2 Si 5_555 . 3_565 108.53(5) ?
Ca2 Ca2 Si 5_555 . 6_554 149.49(9) ?
Ca2 Ca2 Si 5_555 . 6_555 46.40(10) ?
Ca2 Ca2 O1 5_555 . . 69.87(10) ?
Ca2 Ca2 O2 5_555 . 3_565 117.64(7) ?
Ca2 Ca2 O3 5_555 . 2_555 144.01(11) ?
Ca2 Ca2 O3 5_555 . 6_555 32.23(17) ?
Ca2 Ca2 O3 5_555 . 9_555 135.32(16) ?
Ca2 Ca2 O3 5_555 . 11_555 85.87(10) ?
Ca2 Ca2 O4 5_555 . . 74.24(5) ?
Ca2 Ca2 Ca2 6_554 . 6_555 114.21(4) ?
Ca2 Ca2 Tb2 6_554 . . 0 ?
Ca2 Ca2 Tb2 6_554 . 2_555 61.94(3) ?
Ca2 Ca2 Tb2 6_554 . 3_555 90.00(5) ?
Ca2 Ca2 Tb2 6_554 . 5_554 56.11(3) ?
Ca2 Ca2 Tb2 6_554 . 5_555 148.49(6) ?
Ca2 Ca2 Tb2 6_554 . 6_554 0.0(5) ?
Ca2 Ca2 Tb2 6_554 . 6_555 114.21(4) ?
Ca2 Ca2 Si 6_554 . . 114.89(6) ?
Ca2 Ca2 Si 6_554 . 2_555 60.46(5) ?
Ca2 Ca2 Si 6_554 . 3_565 102.85(7) ?
Ca2 Ca2 Si 6_554 . 6_554 49.13(5) ?
Ca2 Ca2 Si 6_554 . 6_555 153.74(11) ?
Ca2 Ca2 O1 6_554 . . 122.41(4) ?
Ca2 Ca2 O2 6_554 . 3_565 90.72(11) ?
Ca2 Ca2 O3 6_554 . 2_555 29.94(11) ?
Ca2 Ca2 O3 6_554 . 6_555 168.09(14) ?
Ca2 Ca2 O3 6_554 . 9_555 54.65(10) ?
Ca2 Ca2 O3 6_554 . 11_555 90.84(10) ?
Ca2 Ca2 O4 6_554 . . 74.24(4) ?
Ca2 Ca2 Tb2 6_555 . . 0 ?
Ca2 Ca2 Tb2 6_555 . 2_555 61.94(3) ?
Ca2 Ca2 Tb2 6_555 . 3_555 90.00(5) ?
Ca2 Ca2 Tb2 6_555 . 5_554 148.49(6) ?
Ca2 Ca2 Tb2 6_555 . 5_555 56.11(3) ?
Ca2 Ca2 Tb2 6_555 . 6_554 114.21(4) ?
Ca2 Ca2 Tb2 6_555 . 6_555 0.0(5) ?
Ca2 Ca2 Si 6_555 . . 114.89(6) ?
Ca2 Ca2 Si 6_555 . 2_555 60.46(5) ?
Ca2 Ca2 Si 6_555 . 3_565 102.85(7) ?
Ca2 Ca2 Si 6_555 . 6_554 153.74(11) ?
Ca2 Ca2 Si 6_555 . 6_555 49.13(5) ?
Ca2 Ca2 O1 6_555 . . 122.41(4) ?
Ca2 Ca2 O2 6_555 . 3_565 90.72(11) ?
Ca2 Ca2 O3 6_555 . 2_555 90.84(10) ?
Ca2 Ca2 O3 6_555 . 6_555 54.65(10) ?
Ca2 Ca2 O3 6_555 . 9_555 168.09(14) ?
Ca2 Ca2 O3 6_555 . 11_555 29.94(11) ?
Ca2 Ca2 O4 6_555 . . 74.24(4) ?
Tb2 Ca2 Tb2 . . 2_555 0 ?
Tb2 Ca2 Tb2 . . 3_555 0 ?
Tb2 Ca2 Tb2 . . 5_554 0 ?
Tb2 Ca2 Tb2 . . 5_555 0 ?
Tb2 Ca2 Tb2 . . 6_554 0 ?
Tb2 Ca2 Tb2 . . 6_555 0 ?
Tb2 Ca2 Si . . . 0 ?
Tb2 Ca2 Si . . 2_555 0 ?
Tb2 Ca2 Si . . 3_565 0 ?
Tb2 Ca2 Si . . 6_554 0 ?
Tb2 Ca2 Si . . 6_555 0 ?
Tb2 Ca2 O1 . . . 0 ?
Tb2 Ca2 O2 . . 3_565 0 ?
Tb2 Ca2 O3 . . 2_555 0 ?
Tb2 Ca2 O3 . . 6_555 0 ?
Tb2 Ca2 O3 . . 9_555 0 ?
Tb2 Ca2 O3 . . 11_555 0 ?
Tb2 Ca2 O4 . . . 0 ?
Tb2 Ca2 Tb2 2_555 . 3_555 60.00(4) ?
Tb2 Ca2 Tb2 2_555 . 5_554 90.00(4) ?
Tb2 Ca2 Tb2 2_555 . 5_555 90.00(4) ?
Tb2 Ca2 Tb2 2_555 . 6_554 61.94(3) ?
Tb2 Ca2 Tb2 2_555 . 6_555 61.94(3) ?
Tb2 Ca2 Si 2_555 . . 110.79(10) ?
Tb2 Ca2 Si 2_555 . 2_555 54.79(13) ?
Tb2 Ca2 Si 2_555 . 3_565 144.18(11) ?
Tb2 Ca2 Si 2_555 . 6_554 110.43(5) ?
Tb2 Ca2 Si 2_555 . 6_555 110.43(5) ?
Tb2 Ca2 O1 2_555 . . 140.7(2) ?
Tb2 Ca2 O2 2_555 . 3_565 121.32(18) ?
Tb2 Ca2 O3 2_555 . 2_555 59.08(15) ?
Tb2 Ca2 O3 2_555 . 6_555 110.70(10) ?
Tb2 Ca2 O3 2_555 . 9_555 110.70(10) ?
Tb2 Ca2 O3 2_555 . 11_555 59.08(15) ?
Tb2 Ca2 O4 2_555 . . 30.00(3) ?
Tb2 Ca2 Tb2 3_555 . 5_554 61.94(4) ?
Tb2 Ca2 Tb2 3_555 . 5_555 61.94(4) ?
Tb2 Ca2 Tb2 3_555 . 6_554 90.00(5) ?
Tb2 Ca2 Tb2 3_555 . 6_555 90.00(5) ?
Tb2 Ca2 Si 3_555 . . 50.79(9) ?
Tb2 Ca2 Si 3_555 . 2_555 114.79(13) ?
Tb2 Ca2 Si 3_555 . 3_565 155.82(10) ?
Tb2 Ca2 Si 3_555 . 6_554 108.15(10) ?
Tb2 Ca2 Si 3_555 . 6_555 108.15(10) ?
Tb2 Ca2 O1 3_555 . . 80.7(2) ?
Tb2 Ca2 O2 3_555 . 3_565 178.68(18) ?
Tb2 Ca2 O3 3_555 . 2_555 109.32(16) ?
Tb2 Ca2 O3 3_555 . 6_555 93.97(17) ?
Tb2 Ca2 O3 3_555 . 9_555 93.97(17) ?
Tb2 Ca2 O3 3_555 . 11_555 109.32(16) ?
Tb2 Ca2 O4 3_555 . . 30.00(4) ?
Tb2 Ca2 Tb2 5_554 . 5_555 114.21(6) ?
Tb2 Ca2 Tb2 5_554 . 6_554 56.11(3) ?
Tb2 Ca2 Tb2 5_554 . 6_555 148.49(6) ?
Tb2 Ca2 Si 5_554 . . 59.49(3) ?
Tb2 Ca2 Si 5_554 . 2_555 116.34(5) ?
Tb2 Ca2 Si 5_554 . 3_565 108.53(5) ?
Tb2 Ca2 Si 5_554 . 6_554 46.40(10) ?
Tb2 Ca2 Si 5_554 . 6_555 149.49(9) ?
Tb2 Ca2 O1 5_554 . . 69.87(10) ?
Tb2 Ca2 O2 5_554 . 3_565 117.64(7) ?
Tb2 Ca2 O3 5_554 . 2_555 85.87(10) ?
Tb2 Ca2 O3 5_554 . 6_555 135.32(16) ?
Tb2 Ca2 O3 5_554 . 9_555 32.23(17) ?
Tb2 Ca2 O3 5_554 . 11_555 144.01(11) ?
Tb2 Ca2 O4 5_554 . . 74.24(5) ?
Tb2 Ca2 Tb2 5_555 . 6_554 148.49(6) ?
Tb2 Ca2 Tb2 5_555 . 6_555 56.11(3) ?
Tb2 Ca2 Si 5_555 . . 59.49(3) ?
Tb2 Ca2 Si 5_555 . 2_555 116.34(5) ?
Tb2 Ca2 Si 5_555 . 3_565 108.53(5) ?
Tb2 Ca2 Si 5_555 . 6_554 149.49(9) ?
Tb2 Ca2 Si 5_555 . 6_555 46.40(10) ?
Tb2 Ca2 O1 5_555 . . 69.87(10) ?
Tb2 Ca2 O2 5_555 . 3_565 117.64(7) ?
Tb2 Ca2 O3 5_555 . 2_555 144.01(11) ?
Tb2 Ca2 O3 5_555 . 6_555 32.23(17) ?
Tb2 Ca2 O3 5_555 . 9_555 135.32(16) ?
Tb2 Ca2 O3 5_555 . 11_555 85.87(10) ?
Tb2 Ca2 O4 5_555 . . 74.24(5) ?
Tb2 Ca2 Tb2 6_554 . 6_555 114.21(4) ?
Tb2 Ca2 Si 6_554 . . 114.89(6) ?
Tb2 Ca2 Si 6_554 . 2_555 60.46(5) ?
Tb2 Ca2 Si 6_554 . 3_565 102.85(7) ?
Tb2 Ca2 Si 6_554 . 6_554 49.13(5) ?
Tb2 Ca2 Si 6_554 . 6_555 153.74(11) ?
Tb2 Ca2 O1 6_554 . . 122.41(4) ?
Tb2 Ca2 O2 6_554 . 3_565 90.72(11) ?
Tb2 Ca2 O3 6_554 . 2_555 29.94(11) ?
Tb2 Ca2 O3 6_554 . 6_555 168.09(14) ?
Tb2 Ca2 O3 6_554 . 9_555 54.65(10) ?
Tb2 Ca2 O3 6_554 . 11_555 90.84(10) ?
Tb2 Ca2 O4 6_554 . . 74.24(4) ?
Tb2 Ca2 Si 6_555 . . 114.89(6) ?
Tb2 Ca2 Si 6_555 . 2_555 60.46(5) ?
Tb2 Ca2 Si 6_555 . 3_565 102.85(7) ?
Tb2 Ca2 Si 6_555 . 6_554 153.74(11) ?
Tb2 Ca2 Si 6_555 . 6_555 49.13(5) ?
Tb2 Ca2 O1 6_555 . . 122.41(4) ?
Tb2 Ca2 O2 6_555 . 3_565 90.72(11) ?
Tb2 Ca2 O3 6_555 . 2_555 90.84(10) ?
Tb2 Ca2 O3 6_555 . 6_555 54.65(10) ?
Tb2 Ca2 O3 6_555 . 9_555 168.09(14) ?
Tb2 Ca2 O3 6_555 . 11_555 29.94(11) ?
Tb2 Ca2 O4 6_555 . . 74.24(4) ?
Si Ca2 Si . . 2_555 165.58(16) ?
Si Ca2 Si . . 3_565 105.03(12) ?
Si Ca2 Si . . 6_554 91.38(10) ?
Si Ca2 Si . . 6_555 91.38(10) ?
Si Ca2 O1 . . . 29.9(2) ?
Si Ca2 O2 . . 3_565 127.89(19) ?
Si Ca2 O3 . . 2_555 144.78(13) ?
Si Ca2 O3 . . 6_555 76.02(16) ?
Si Ca2 O3 . . 9_555 76.02(16) ?
Si Ca2 O3 . . 11_555 144.78(13) ?
Si Ca2 O4 . . . 80.79(11) ?
Si Ca2 Si 2_555 . 3_565 89.39(16) ?
Si Ca2 Si 2_555 . 6_554 94.13(10) ?
Si Ca2 Si 2_555 . 6_555 94.13(10) ?
Si Ca2 O1 2_555 . . 164.5(2) ?
Si Ca2 O2 2_555 . 3_565 66.5(2) ?
Si Ca2 O3 2_555 . 2_555 31.70(9) ?
Si Ca2 O3 2_555 . 6_555 107.77(14) ?
Si Ca2 O3 2_555 . 9_555 107.77(14) ?
Si Ca2 O3 2_555 . 11_555 31.70(9) ?
Si Ca2 O4 2_555 . . 84.79(13) ?
Si Ca2 Si 3_565 . 6_554 67.94(8) ?
Si Ca2 Si 3_565 . 6_555 67.94(8) ?
Si Ca2 O1 3_565 . . 75.1(2) ?
Si Ca2 O2 3_565 . 3_565 22.86(19) ?
Si Ca2 O3 3_565 . 2_555 91.11(18) ?
Si Ca2 O3 3_565 . 6_555 77.64(15) ?
Si Ca2 O3 3_565 . 9_555 77.64(15) ?
Si Ca2 O3 3_565 . 11_555 91.11(18) ?
Si Ca2 O4 3_565 . . 174.18(11) ?
Si Ca2 Si 6_554 . 6_555 134.94(11) ?
Si Ca2 O1 6_554 . . 80.22(10) ?
Si Ca2 O2 6_554 . 3_565 71.54(11) ?
Si Ca2 O3 6_554 . 2_555 65.63(12) ?
Si Ca2 O3 6_554 . 6_555 138.82(12) ?
Si Ca2 O3 6_554 . 9_555 16.24(19) ?
Si Ca2 O3 6_554 . 11_555 123.82(16) ?
Si Ca2 O4 6_554 . . 112.42(8) ?
Si Ca2 O1 6_555 . . 80.22(10) ?
Si Ca2 O2 6_555 . 3_565 71.54(11) ?
Si Ca2 O3 6_555 . 2_555 123.82(16) ?
Si Ca2 O3 6_555 . 6_555 16.24(19) ?
Si Ca2 O3 6_555 . 9_555 138.82(12) ?
Si Ca2 O3 6_555 . 11_555 65.63(12) ?
Si Ca2 O4 6_555 . . 112.42(8) ?
O1 Ca2 O2 . . 3_565 98.0(3) ?
O1 Ca2 O3 . . 2_555 145.85(12) ?
O1 Ca2 O3 . . 6_555 69.38(12) ?
O1 Ca2 O3 . . 9_555 69.38(12) ?
O1 Ca2 O3 . . 11_555 145.85(12) ?
O1 Ca2 O4 . . . 110.7(2) ?
O2 Ca2 O3 3_565 . 2_555 71.8(2) ?
O2 Ca2 O3 3_565 . 6_555 85.54(18) ?
O2 Ca2 O3 3_565 . 9_555 85.54(18) ?
O2 Ca2 O3 3_565 . 11_555 71.8(2) ?
O2 Ca2 O4 3_565 . . 151.32(19) ?
O3 Ca2 O3 2_555 . 6_555 138.80(19) ?
O3 Ca2 O3 2_555 . 9_555 77.26(15) ?
O3 Ca2 O3 2_555 . 11_555 63.29(13) ?
O3 Ca2 O4 2_555 . . 83.93(16) ?
O3 Ca2 O3 6_555 . 9_555 135.99(14) ?
O3 Ca2 O3 6_555 . 11_555 77.26(15) ?
O3 Ca2 O4 6_555 . . 104.13(15) ?
O3 Ca2 O3 9_555 . 11_555 138.80(19) ?
O3 Ca2 O4 9_555 . . 104.13(15) ?
O3 Ca2 O4 11_555 . . 83.93(16) ?
Ca1 Tb2 Ca1 . . 4_565 104.58(4) ?
Ca1 Tb2 Ca1 . . 7_565 83.93(4) ?
Ca1 Tb2 Ca1 . . 10_555 50.33(7) ?
Ca1 Tb2 Tb1 . . . 0.0(5) ?
Ca1 Tb2 Tb1 . . 4_565 104.58(4) ?
Ca1 Tb2 Tb1 . . 7_565 83.93(4) ?
Ca1 Tb2 Tb1 . . 10_555 50.33(7) ?
Ca1 Tb2 Ca2 . . . 0 ?
Ca1 Tb2 Ca2 . . 2_555 150.64(5) ?
Ca1 Tb2 Ca2 . . 3_555 102.97(5) ?
Ca1 Tb2 Ca2 . . 5_554 60.69(5) ?
Ca1 Tb2 Ca2 . . 5_555 102.97(5) ?
Ca1 Tb2 Ca2 . . 6_554 96.84(5) ?
Ca1 Tb2 Ca2 . . 6_555 146.43(5) ?
Ca1 Tb2 Tb2 . . 2_555 150.64(5) ?
Ca1 Tb2 Tb2 . . 3_555 102.97(5) ?
Ca1 Tb2 Tb2 . . 5_554 60.69(5) ?
Ca1 Tb2 Tb2 . . 5_555 102.97(5) ?
Ca1 Tb2 Tb2 . . 6_554 96.84(5) ?
Ca1 Tb2 Tb2 . . 6_555 146.43(5) ?
Ca1 Tb2 Si . . . 57.48(8) ?
Ca1 Tb2 Si . . 2_555 134.58(12) ?
Ca1 Tb2 Si . . 3_565 55.68(8) ?
Ca1 Tb2 Si . . 6_554 48.83(7) ?
Ca1 Tb2 Si . . 6_555 97.31(7) ?
Ca1 Tb2 O1 . . . 34.01(14) ?
Ca1 Tb2 O2 . . 3_565 75.85(16) ?
Ca1 Tb2 O3 . . 2_555 112.98(12) ?
Ca1 Tb2 O3 . . 6_555 93.20(10) ?
Ca1 Tb2 O3 . . 9_555 42.89(10) ?
Ca1 Tb2 O3 . . 11_555 146.78(17) ?
Ca1 Tb2 O4 . . . 129.26(7) ?
Ca1 Tb2 Ca1 4_565 . 7_565 49.70(7) ?
Ca1 Tb2 Ca1 4_565 . 10_555 83.93(4) ?
Ca1 Tb2 Tb1 4_565 . . 104.58(4) ?
Ca1 Tb2 Tb1 4_565 . 4_565 0.0(5) ?
Ca1 Tb2 Tb1 4_565 . 7_565 49.70(7) ?
Ca1 Tb2 Tb1 4_565 . 10_555 83.93(4) ?
Ca1 Tb2 Ca2 4_565 . . 0 ?
Ca1 Tb2 Ca2 4_565 . 2_555 99.56(4) ?
Ca1 Tb2 Ca2 4_565 . 3_555 148.83(4) ?
Ca1 Tb2 Ca2 4_565 . 5_554 146.86(6) ?
Ca1 Tb2 Ca2 4_565 . 5_555 97.56(5) ?
Ca1 Tb2 Ca2 4_565 . 6_554 100.88(7) ?
Ca1 Tb2 Ca2 4_565 . 6_555 58.87(6) ?
Ca1 Tb2 Tb2 4_565 . 2_555 99.56(4) ?
Ca1 Tb2 Tb2 4_565 . 3_555 148.83(4) ?
Ca1 Tb2 Tb2 4_565 . 5_554 146.86(6) ?
Ca1 Tb2 Tb2 4_565 . 5_555 97.56(5) ?
Ca1 Tb2 Tb2 4_565 . 6_554 100.88(7) ?
Ca1 Tb2 Tb2 4_565 . 6_555 58.87(6) ?
Ca1 Tb2 Si 4_565 . . 140.81(7) ?
Ca1 Tb2 Si 4_565 . 2_555 50.72(11) ?
Ca1 Tb2 Si 4_565 . 3_565 48.95(8) ?
Ca1 Tb2 Si 4_565 . 6_554 100.90(12) ?
Ca1 Tb2 Si 4_565 . 6_555 54.03(11) ?
Ca1 Tb2 O1 4_565 . . 115.89(18) ?
Ca1 Tb2 O2 4_565 . 3_565 31.96(11) ?
Ca1 Tb2 O3 4_565 . 2_555 72.57(15) ?
Ca1 Tb2 O3 4_565 . 6_555 70.27(18) ?
Ca1 Tb2 O3 4_565 . 9_555 116.21(18) ?
Ca1 Tb2 O3 4_565 . 11_555 42.21(16) ?
Ca1 Tb2 O4 4_565 . . 126.15(5) ?
Ca1 Tb2 Ca1 7_565 . 10_555 104.58(4) ?
Ca1 Tb2 Tb1 7_565 . . 83.93(4) ?
Ca1 Tb2 Tb1 7_565 . 4_565 49.70(7) ?
Ca1 Tb2 Tb1 7_565 . 7_565 0.0(5) ?
Ca1 Tb2 Tb1 7_565 . 10_555 104.58(4) ?
Ca1 Tb2 Ca2 7_565 . . 0 ?
Ca1 Tb2 Ca2 7_565 . 2_555 99.56(4) ?
Ca1 Tb2 Ca2 7_565 . 3_555 148.83(4) ?
Ca1 Tb2 Ca2 7_565 . 5_554 97.56(5) ?
Ca1 Tb2 Ca2 7_565 . 5_555 146.86(6) ?
Ca1 Tb2 Ca2 7_565 . 6_554 58.87(6) ?
Ca1 Tb2 Ca2 7_565 . 6_555 100.88(7) ?
Ca1 Tb2 Tb2 7_565 . 2_555 99.56(4) ?
Ca1 Tb2 Tb2 7_565 . 3_555 148.83(4) ?
Ca1 Tb2 Tb2 7_565 . 5_554 97.56(5) ?
Ca1 Tb2 Tb2 7_565 . 5_555 146.86(6) ?
Ca1 Tb2 Tb2 7_565 . 6_554 58.87(6) ?
Ca1 Tb2 Tb2 7_565 . 6_555 100.88(7) ?
Ca1 Tb2 Si 7_565 . . 140.81(7) ?
Ca1 Tb2 Si 7_565 . 2_555 50.72(11) ?
Ca1 Tb2 Si 7_565 . 3_565 48.95(8) ?
Ca1 Tb2 Si 7_565 . 6_554 54.03(11) ?
Ca1 Tb2 Si 7_565 . 6_555 100.90(12) ?
Ca1 Tb2 O1 7_565 . . 115.89(18) ?
Ca1 Tb2 O2 7_565 . 3_565 31.96(11) ?
Ca1 Tb2 O3 7_565 . 2_555 42.21(16) ?
Ca1 Tb2 O3 7_565 . 6_555 116.21(18) ?
Ca1 Tb2 O3 7_565 . 9_555 70.27(18) ?
Ca1 Tb2 O3 7_565 . 11_555 72.57(15) ?
Ca1 Tb2 O4 7_565 . . 126.15(5) ?
Ca1 Tb2 Tb1 10_555 . . 50.33(7) ?
Ca1 Tb2 Tb1 10_555 . 4_565 83.93(4) ?
Ca1 Tb2 Tb1 10_555 . 7_565 104.58(4) ?
Ca1 Tb2 Tb1 10_555 . 10_555 0.0(5) ?
Ca1 Tb2 Ca2 10_555 . . 0 ?
Ca1 Tb2 Ca2 10_555 . 2_555 150.64(5) ?
Ca1 Tb2 Ca2 10_555 . 3_555 102.97(5) ?
Ca1 Tb2 Ca2 10_555 . 5_554 102.97(5) ?
Ca1 Tb2 Ca2 10_555 . 5_555 60.69(5) ?
Ca1 Tb2 Ca2 10_555 . 6_554 146.43(5) ?
Ca1 Tb2 Ca2 10_555 . 6_555 96.84(5) ?
Ca1 Tb2 Tb2 10_555 . 2_555 150.64(5) ?
Ca1 Tb2 Tb2 10_555 . 3_555 102.97(5) ?
Ca1 Tb2 Tb2 10_555 . 5_554 102.97(5) ?
Ca1 Tb2 Tb2 10_555 . 5_555 60.69(5) ?
Ca1 Tb2 Tb2 10_555 . 6_554 146.43(5) ?
Ca1 Tb2 Tb2 10_555 . 6_555 96.84(5) ?
Ca1 Tb2 Si 10_555 . . 57.48(8) ?
Ca1 Tb2 Si 10_555 . 2_555 134.58(12) ?
Ca1 Tb2 Si 10_555 . 3_565 55.68(8) ?
Ca1 Tb2 Si 10_555 . 6_554 97.31(7) ?
Ca1 Tb2 Si 10_555 . 6_555 48.83(7) ?
Ca1 Tb2 O1 10_555 . . 34.01(14) ?
Ca1 Tb2 O2 10_555 . 3_565 75.85(16) ?
Ca1 Tb2 O3 10_555 . 2_555 146.78(17) ?
Ca1 Tb2 O3 10_555 . 6_555 42.89(10) ?
Ca1 Tb2 O3 10_555 . 9_555 93.20(10) ?
Ca1 Tb2 O3 10_555 . 11_555 112.98(12) ?
Ca1 Tb2 O4 10_555 . . 129.26(7) ?
Tb1 Tb2 Tb1 . . 4_565 104.58(4) ?
Tb1 Tb2 Tb1 . . 7_565 83.93(4) ?
Tb1 Tb2 Tb1 . . 10_555 50.33(7) ?
Tb1 Tb2 Ca2 . . . 0 ?
Tb1 Tb2 Ca2 . . 2_555 150.64(5) ?
Tb1 Tb2 Ca2 . . 3_555 102.97(5) ?
Tb1 Tb2 Ca2 . . 5_554 60.69(5) ?
Tb1 Tb2 Ca2 . . 5_555 102.97(5) ?
Tb1 Tb2 Ca2 . . 6_554 96.84(5) ?
Tb1 Tb2 Ca2 . . 6_555 146.43(5) ?
Tb1 Tb2 Tb2 . . 2_555 150.64(5) ?
Tb1 Tb2 Tb2 . . 3_555 102.97(5) ?
Tb1 Tb2 Tb2 . . 5_554 60.69(5) ?
Tb1 Tb2 Tb2 . . 5_555 102.97(5) ?
Tb1 Tb2 Tb2 . . 6_554 96.84(5) ?
Tb1 Tb2 Tb2 . . 6_555 146.43(5) ?
Tb1 Tb2 Si . . . 57.48(8) ?
Tb1 Tb2 Si . . 2_555 134.58(12) ?
Tb1 Tb2 Si . . 3_565 55.68(8) ?
Tb1 Tb2 Si . . 6_554 48.83(7) ?
Tb1 Tb2 Si . . 6_555 97.31(7) ?
Tb1 Tb2 O1 . . . 34.01(14) ?
Tb1 Tb2 O2 . . 3_565 75.85(16) ?
Tb1 Tb2 O3 . . 2_555 112.98(12) ?
Tb1 Tb2 O3 . . 6_555 93.20(10) ?
Tb1 Tb2 O3 . . 9_555 42.89(10) ?
Tb1 Tb2 O3 . . 11_555 146.78(17) ?
Tb1 Tb2 O4 . . . 129.26(7) ?
Tb1 Tb2 Tb1 4_565 . 7_565 49.70(7) ?
Tb1 Tb2 Tb1 4_565 . 10_555 83.93(4) ?
Tb1 Tb2 Ca2 4_565 . . 0 ?
Tb1 Tb2 Ca2 4_565 . 2_555 99.56(4) ?
Tb1 Tb2 Ca2 4_565 . 3_555 148.83(4) ?
Tb1 Tb2 Ca2 4_565 . 5_554 146.86(6) ?
Tb1 Tb2 Ca2 4_565 . 5_555 97.56(5) ?
Tb1 Tb2 Ca2 4_565 . 6_554 100.88(7) ?
Tb1 Tb2 Ca2 4_565 . 6_555 58.87(6) ?
Tb1 Tb2 Tb2 4_565 . 2_555 99.56(4) ?
Tb1 Tb2 Tb2 4_565 . 3_555 148.83(4) ?
Tb1 Tb2 Tb2 4_565 . 5_554 146.86(6) ?
Tb1 Tb2 Tb2 4_565 . 5_555 97.56(5) ?
Tb1 Tb2 Tb2 4_565 . 6_554 100.88(7) ?
Tb1 Tb2 Tb2 4_565 . 6_555 58.87(6) ?
Tb1 Tb2 Si 4_565 . . 140.81(7) ?
Tb1 Tb2 Si 4_565 . 2_555 50.72(11) ?
Tb1 Tb2 Si 4_565 . 3_565 48.95(8) ?
Tb1 Tb2 Si 4_565 . 6_554 100.90(12) ?
Tb1 Tb2 Si 4_565 . 6_555 54.03(11) ?
Tb1 Tb2 O1 4_565 . . 115.89(18) ?
Tb1 Tb2 O2 4_565 . 3_565 31.96(11) ?
Tb1 Tb2 O3 4_565 . 2_555 72.57(15) ?
Tb1 Tb2 O3 4_565 . 6_555 70.27(18) ?
Tb1 Tb2 O3 4_565 . 9_555 116.21(18) ?
Tb1 Tb2 O3 4_565 . 11_555 42.21(16) ?
Tb1 Tb2 O4 4_565 . . 126.15(5) ?
Tb1 Tb2 Tb1 7_565 . 10_555 104.58(4) ?
Tb1 Tb2 Ca2 7_565 . . 0 ?
Tb1 Tb2 Ca2 7_565 . 2_555 99.56(4) ?
Tb1 Tb2 Ca2 7_565 . 3_555 148.83(4) ?
Tb1 Tb2 Ca2 7_565 . 5_554 97.56(5) ?
Tb1 Tb2 Ca2 7_565 . 5_555 146.86(6) ?
Tb1 Tb2 Ca2 7_565 . 6_554 58.87(6) ?
Tb1 Tb2 Ca2 7_565 . 6_555 100.88(7) ?
Tb1 Tb2 Tb2 7_565 . 2_555 99.56(4) ?
Tb1 Tb2 Tb2 7_565 . 3_555 148.83(4) ?
Tb1 Tb2 Tb2 7_565 . 5_554 97.56(5) ?
Tb1 Tb2 Tb2 7_565 . 5_555 146.86(6) ?
Tb1 Tb2 Tb2 7_565 . 6_554 58.87(6) ?
Tb1 Tb2 Tb2 7_565 . 6_555 100.88(7) ?
Tb1 Tb2 Si 7_565 . . 140.81(7) ?
Tb1 Tb2 Si 7_565 . 2_555 50.72(11) ?
Tb1 Tb2 Si 7_565 . 3_565 48.95(8) ?
Tb1 Tb2 Si 7_565 . 6_554 54.03(11) ?
Tb1 Tb2 Si 7_565 . 6_555 100.90(12) ?
Tb1 Tb2 O1 7_565 . . 115.89(18) ?
Tb1 Tb2 O2 7_565 . 3_565 31.96(11) ?
Tb1 Tb2 O3 7_565 . 2_555 42.21(16) ?
Tb1 Tb2 O3 7_565 . 6_555 116.21(18) ?
Tb1 Tb2 O3 7_565 . 9_555 70.27(18) ?
Tb1 Tb2 O3 7_565 . 11_555 72.57(15) ?
Tb1 Tb2 O4 7_565 . . 126.15(5) ?
Tb1 Tb2 Ca2 10_555 . . 0 ?
Tb1 Tb2 Ca2 10_555 . 2_555 150.64(5) ?
Tb1 Tb2 Ca2 10_555 . 3_555 102.97(5) ?
Tb1 Tb2 Ca2 10_555 . 5_554 102.97(5) ?
Tb1 Tb2 Ca2 10_555 . 5_555 60.69(5) ?
Tb1 Tb2 Ca2 10_555 . 6_554 146.43(5) ?
Tb1 Tb2 Ca2 10_555 . 6_555 96.84(5) ?
Tb1 Tb2 Tb2 10_555 . 2_555 150.64(5) ?
Tb1 Tb2 Tb2 10_555 . 3_555 102.97(5) ?
Tb1 Tb2 Tb2 10_555 . 5_554 102.97(5) ?
Tb1 Tb2 Tb2 10_555 . 5_555 60.69(5) ?
Tb1 Tb2 Tb2 10_555 . 6_554 146.43(5) ?
Tb1 Tb2 Tb2 10_555 . 6_555 96.84(5) ?
Tb1 Tb2 Si 10_555 . . 57.48(8) ?
Tb1 Tb2 Si 10_555 . 2_555 134.58(12) ?
Tb1 Tb2 Si 10_555 . 3_565 55.68(8) ?
Tb1 Tb2 Si 10_555 . 6_554 97.31(7) ?
Tb1 Tb2 Si 10_555 . 6_555 48.83(7) ?
Tb1 Tb2 O1 10_555 . . 34.01(14) ?
Tb1 Tb2 O2 10_555 . 3_565 75.85(16) ?
Tb1 Tb2 O3 10_555 . 2_555 146.78(17) ?
Tb1 Tb2 O3 10_555 . 6_555 42.89(10) ?
Tb1 Tb2 O3 10_555 . 9_555 93.20(10) ?
Tb1 Tb2 O3 10_555 . 11_555 112.98(12) ?
Tb1 Tb2 O4 10_555 . . 129.26(7) ?
Ca2 Tb2 Ca2 . . 2_555 0 ?
Ca2 Tb2 Ca2 . . 3_555 0 ?
Ca2 Tb2 Ca2 . . 5_554 0 ?
Ca2 Tb2 Ca2 . . 5_555 0 ?
Ca2 Tb2 Ca2 . . 6_554 0 ?
Ca2 Tb2 Ca2 . . 6_555 0 ?
Ca2 Tb2 Tb2 . . 2_555 0 ?
Ca2 Tb2 Tb2 . . 3_555 0 ?
Ca2 Tb2 Tb2 . . 5_554 0 ?
Ca2 Tb2 Tb2 . . 5_555 0 ?
Ca2 Tb2 Tb2 . . 6_554 0 ?
Ca2 Tb2 Tb2 . . 6_555 0 ?
Ca2 Tb2 Si . . . 0 ?
Ca2 Tb2 Si . . 2_555 0 ?
Ca2 Tb2 Si . . 3_565 0 ?
Ca2 Tb2 Si . . 6_554 0 ?
Ca2 Tb2 Si . . 6_555 0 ?
Ca2 Tb2 O1 . . . 0 ?
Ca2 Tb2 O2 . . 3_565 0 ?
Ca2 Tb2 O3 . . 2_555 0 ?
Ca2 Tb2 O3 . . 6_555 0 ?
Ca2 Tb2 O3 . . 9_555 0 ?
Ca2 Tb2 O3 . . 11_555 0 ?
Ca2 Tb2 O4 . . . 0 ?
Ca2 Tb2 Ca2 2_555 . 3_555 60.00(4) ?
Ca2 Tb2 Ca2 2_555 . 5_554 90.00(4) ?
Ca2 Tb2 Ca2 2_555 . 5_555 90.00(4) ?
Ca2 Tb2 Ca2 2_555 . 6_554 61.94(3) ?
Ca2 Tb2 Ca2 2_555 . 6_555 61.94(3) ?
Ca2 Tb2 Tb2 2_555 . 2_555 0.0(5) ?
Ca2 Tb2 Tb2 2_555 . 3_555 60.00(4) ?
Ca2 Tb2 Tb2 2_555 . 5_554 90.00(4) ?
Ca2 Tb2 Tb2 2_555 . 5_555 90.00(4) ?
Ca2 Tb2 Tb2 2_555 . 6_554 61.94(3) ?
Ca2 Tb2 Tb2 2_555 . 6_555 61.94(3) ?
Ca2 Tb2 Si 2_555 . . 110.79(10) ?
Ca2 Tb2 Si 2_555 . 2_555 54.79(13) ?
Ca2 Tb2 Si 2_555 . 3_565 144.18(11) ?
Ca2 Tb2 Si 2_555 . 6_554 110.43(5) ?
Ca2 Tb2 Si 2_555 . 6_555 110.43(5) ?
Ca2 Tb2 O1 2_555 . . 140.7(2) ?
Ca2 Tb2 O2 2_555 . 3_565 121.32(18) ?
Ca2 Tb2 O3 2_555 . 2_555 59.08(15) ?
Ca2 Tb2 O3 2_555 . 6_555 110.70(10) ?
Ca2 Tb2 O3 2_555 . 9_555 110.70(10) ?
Ca2 Tb2 O3 2_555 . 11_555 59.08(15) ?
Ca2 Tb2 O4 2_555 . . 30.00(3) ?
Ca2 Tb2 Ca2 3_555 . 5_554 61.94(4) ?
Ca2 Tb2 Ca2 3_555 . 5_555 61.94(4) ?
Ca2 Tb2 Ca2 3_555 . 6_554 90.00(5) ?
Ca2 Tb2 Ca2 3_555 . 6_555 90.00(5) ?
Ca2 Tb2 Tb2 3_555 . 2_555 60.00(4) ?
Ca2 Tb2 Tb2 3_555 . 3_555 0.0(5) ?
Ca2 Tb2 Tb2 3_555 . 5_554 61.94(4) ?
Ca2 Tb2 Tb2 3_555 . 5_555 61.94(4) ?
Ca2 Tb2 Tb2 3_555 . 6_554 90.00(5) ?
Ca2 Tb2 Tb2 3_555 . 6_555 90.00(5) ?
Ca2 Tb2 Si 3_555 . . 50.79(9) ?
Ca2 Tb2 Si 3_555 . 2_555 114.79(13) ?
Ca2 Tb2 Si 3_555 . 3_565 155.82(10) ?
Ca2 Tb2 Si 3_555 . 6_554 108.15(10) ?
Ca2 Tb2 Si 3_555 . 6_555 108.15(10) ?
Ca2 Tb2 O1 3_555 . . 80.7(2) ?
Ca2 Tb2 O2 3_555 . 3_565 178.68(18) ?
Ca2 Tb2 O3 3_555 . 2_555 109.32(16) ?
Ca2 Tb2 O3 3_555 . 6_555 93.97(17) ?
Ca2 Tb2 O3 3_555 . 9_555 93.97(17) ?
Ca2 Tb2 O3 3_555 . 11_555 109.32(16) ?
Ca2 Tb2 O4 3_555 . . 30.00(4) ?
Ca2 Tb2 Ca2 5_554 . 5_555 114.21(6) ?
Ca2 Tb2 Ca2 5_554 . 6_554 56.11(3) ?
Ca2 Tb2 Ca2 5_554 . 6_555 148.49(6) ?
Ca2 Tb2 Tb2 5_554 . 2_555 90.00(4) ?
Ca2 Tb2 Tb2 5_554 . 3_555 61.94(4) ?
Ca2 Tb2 Tb2 5_554 . 5_554 0.0(5) ?
Ca2 Tb2 Tb2 5_554 . 5_555 114.21(6) ?
Ca2 Tb2 Tb2 5_554 . 6_554 56.11(3) ?
Ca2 Tb2 Tb2 5_554 . 6_555 148.49(6) ?
Ca2 Tb2 Si 5_554 . . 59.49(3) ?
Ca2 Tb2 Si 5_554 . 2_555 116.34(5) ?
Ca2 Tb2 Si 5_554 . 3_565 108.53(5) ?
Ca2 Tb2 Si 5_554 . 6_554 46.40(10) ?
Ca2 Tb2 Si 5_554 . 6_555 149.49(9) ?
Ca2 Tb2 O1 5_554 . . 69.87(10) ?
Ca2 Tb2 O2 5_554 . 3_565 117.64(7) ?
Ca2 Tb2 O3 5_554 . 2_555 85.87(10) ?
Ca2 Tb2 O3 5_554 . 6_555 135.32(16) ?
Ca2 Tb2 O3 5_554 . 9_555 32.23(17) ?
Ca2 Tb2 O3 5_554 . 11_555 144.01(11) ?
Ca2 Tb2 O4 5_554 . . 74.24(5) ?
Ca2 Tb2 Ca2 5_555 . 6_554 148.49(6) ?
Ca2 Tb2 Ca2 5_555 . 6_555 56.11(3) ?
Ca2 Tb2 Tb2 5_555 . 2_555 90.00(4) ?
Ca2 Tb2 Tb2 5_555 . 3_555 61.94(4) ?
Ca2 Tb2 Tb2 5_555 . 5_554 114.21(6) ?
Ca2 Tb2 Tb2 5_555 . 5_555 0.0(5) ?
Ca2 Tb2 Tb2 5_555 . 6_554 148.49(6) ?
Ca2 Tb2 Tb2 5_555 . 6_555 56.11(3) ?
Ca2 Tb2 Si 5_555 . . 59.49(3) ?
Ca2 Tb2 Si 5_555 . 2_555 116.34(5) ?
Ca2 Tb2 Si 5_555 . 3_565 108.53(5) ?
Ca2 Tb2 Si 5_555 . 6_554 149.49(9) ?
Ca2 Tb2 Si 5_555 . 6_555 46.40(10) ?
Ca2 Tb2 O1 5_555 . . 69.87(10) ?
Ca2 Tb2 O2 5_555 . 3_565 117.64(7) ?
Ca2 Tb2 O3 5_555 . 2_555 144.01(11) ?
Ca2 Tb2 O3 5_555 . 6_555 32.23(17) ?
Ca2 Tb2 O3 5_555 . 9_555 135.32(16) ?
Ca2 Tb2 O3 5_555 . 11_555 85.87(10) ?
Ca2 Tb2 O4 5_555 . . 74.24(5) ?
Ca2 Tb2 Ca2 6_554 . 6_555 114.21(4) ?
Ca2 Tb2 Tb2 6_554 . 2_555 61.94(3) ?
Ca2 Tb2 Tb2 6_554 . 3_555 90.00(5) ?
Ca2 Tb2 Tb2 6_554 . 5_554 56.11(3) ?
Ca2 Tb2 Tb2 6_554 . 5_555 148.49(6) ?
Ca2 Tb2 Tb2 6_554 . 6_554 0.0(5) ?
Ca2 Tb2 Tb2 6_554 . 6_555 114.21(4) ?
Ca2 Tb2 Si 6_554 . . 114.89(6) ?
Ca2 Tb2 Si 6_554 . 2_555 60.46(5) ?
Ca2 Tb2 Si 6_554 . 3_565 102.85(7) ?
Ca2 Tb2 Si 6_554 . 6_554 49.13(5) ?
Ca2 Tb2 Si 6_554 . 6_555 153.74(11) ?
Ca2 Tb2 O1 6_554 . . 122.41(4) ?
Ca2 Tb2 O2 6_554 . 3_565 90.72(11) ?
Ca2 Tb2 O3 6_554 . 2_555 29.94(11) ?
Ca2 Tb2 O3 6_554 . 6_555 168.09(14) ?
Ca2 Tb2 O3 6_554 . 9_555 54.65(10) ?
Ca2 Tb2 O3 6_554 . 11_555 90.84(10) ?
Ca2 Tb2 O4 6_554 . . 74.24(4) ?
Ca2 Tb2 Tb2 6_555 . 2_555 61.94(3) ?
Ca2 Tb2 Tb2 6_555 . 3_555 90.00(5) ?
Ca2 Tb2 Tb2 6_555 . 5_554 148.49(6) ?
Ca2 Tb2 Tb2 6_555 . 5_555 56.11(3) ?
Ca2 Tb2 Tb2 6_555 . 6_554 114.21(4) ?
Ca2 Tb2 Tb2 6_555 . 6_555 0.0(5) ?
Ca2 Tb2 Si 6_555 . . 114.89(6) ?
Ca2 Tb2 Si 6_555 . 2_555 60.46(5) ?
Ca2 Tb2 Si 6_555 . 3_565 102.85(7) ?
Ca2 Tb2 Si 6_555 . 6_554 153.74(11) ?
Ca2 Tb2 Si 6_555 . 6_555 49.13(5) ?
Ca2 Tb2 O1 6_555 . . 122.41(4) ?
Ca2 Tb2 O2 6_555 . 3_565 90.72(11) ?
Ca2 Tb2 O3 6_555 . 2_555 90.84(10) ?
Ca2 Tb2 O3 6_555 . 6_555 54.65(10) ?
Ca2 Tb2 O3 6_555 . 9_555 168.09(14) ?
Ca2 Tb2 O3 6_555 . 11_555 29.94(11) ?
Ca2 Tb2 O4 6_555 . . 74.24(4) ?
Tb2 Tb2 Tb2 2_555 . 3_555 60.00(4) ?
Tb2 Tb2 Tb2 2_555 . 5_554 90.00(4) ?
Tb2 Tb2 Tb2 2_555 . 5_555 90.00(4) ?
Tb2 Tb2 Tb2 2_555 . 6_554 61.94(3) ?
Tb2 Tb2 Tb2 2_555 . 6_555 61.94(3) ?
Tb2 Tb2 Si 2_555 . . 110.79(10) ?
Tb2 Tb2 Si 2_555 . 2_555 54.79(13) ?
Tb2 Tb2 Si 2_555 . 3_565 144.18(11) ?
Tb2 Tb2 Si 2_555 . 6_554 110.43(5) ?
Tb2 Tb2 Si 2_555 . 6_555 110.43(5) ?
Tb2 Tb2 O1 2_555 . . 140.7(2) ?
Tb2 Tb2 O2 2_555 . 3_565 121.32(18) ?
Tb2 Tb2 O3 2_555 . 2_555 59.08(15) ?
Tb2 Tb2 O3 2_555 . 6_555 110.70(10) ?
Tb2 Tb2 O3 2_555 . 9_555 110.70(10) ?
Tb2 Tb2 O3 2_555 . 11_555 59.08(15) ?
Tb2 Tb2 O4 2_555 . . 30.00(3) ?
Tb2 Tb2 Tb2 3_555 . 5_554 61.94(4) ?
Tb2 Tb2 Tb2 3_555 . 5_555 61.94(4) ?
Tb2 Tb2 Tb2 3_555 . 6_554 90.00(5) ?
Tb2 Tb2 Tb2 3_555 . 6_555 90.00(5) ?
Tb2 Tb2 Si 3_555 . . 50.79(9) ?
Tb2 Tb2 Si 3_555 . 2_555 114.79(13) ?
Tb2 Tb2 Si 3_555 . 3_565 155.82(10) ?
Tb2 Tb2 Si 3_555 . 6_554 108.15(10) ?
Tb2 Tb2 Si 3_555 . 6_555 108.15(10) ?
Tb2 Tb2 O1 3_555 . . 80.7(2) ?
Tb2 Tb2 O2 3_555 . 3_565 178.68(18) ?
Tb2 Tb2 O3 3_555 . 2_555 109.32(16) ?
Tb2 Tb2 O3 3_555 . 6_555 93.97(17) ?
Tb2 Tb2 O3 3_555 . 9_555 93.97(17) ?
Tb2 Tb2 O3 3_555 . 11_555 109.32(16) ?
Tb2 Tb2 O4 3_555 . . 30.00(4) ?
Tb2 Tb2 Tb2 5_554 . 5_555 114.21(6) ?
Tb2 Tb2 Tb2 5_554 . 6_554 56.11(3) ?
Tb2 Tb2 Tb2 5_554 . 6_555 148.49(6) ?
Tb2 Tb2 Si 5_554 . . 59.49(3) ?
Tb2 Tb2 Si 5_554 . 2_555 116.34(5) ?
Tb2 Tb2 Si 5_554 . 3_565 108.53(5) ?
Tb2 Tb2 Si 5_554 . 6_554 46.40(10) ?
Tb2 Tb2 Si 5_554 . 6_555 149.49(9) ?
Tb2 Tb2 O1 5_554 . . 69.87(10) ?
Tb2 Tb2 O2 5_554 . 3_565 117.64(7) ?
Tb2 Tb2 O3 5_554 . 2_555 85.87(10) ?
Tb2 Tb2 O3 5_554 . 6_555 135.32(16) ?
Tb2 Tb2 O3 5_554 . 9_555 32.23(17) ?
Tb2 Tb2 O3 5_554 . 11_555 144.01(11) ?
Tb2 Tb2 O4 5_554 . . 74.24(5) ?
Tb2 Tb2 Tb2 5_555 . 6_554 148.49(6) ?
Tb2 Tb2 Tb2 5_555 . 6_555 56.11(3) ?
Tb2 Tb2 Si 5_555 . . 59.49(3) ?
Tb2 Tb2 Si 5_555 . 2_555 116.34(5) ?
Tb2 Tb2 Si 5_555 . 3_565 108.53(5) ?
Tb2 Tb2 Si 5_555 . 6_554 149.49(9) ?
Tb2 Tb2 Si 5_555 . 6_555 46.40(10) ?
Tb2 Tb2 O1 5_555 . . 69.87(10) ?
Tb2 Tb2 O2 5_555 . 3_565 117.64(7) ?
Tb2 Tb2 O3 5_555 . 2_555 144.01(11) ?
Tb2 Tb2 O3 5_555 . 6_555 32.23(17) ?
Tb2 Tb2 O3 5_555 . 9_555 135.32(16) ?
Tb2 Tb2 O3 5_555 . 11_555 85.87(10) ?
Tb2 Tb2 O4 5_555 . . 74.24(5) ?
Tb2 Tb2 Tb2 6_554 . 6_555 114.21(4) ?
Tb2 Tb2 Si 6_554 . . 114.89(6) ?
Tb2 Tb2 Si 6_554 . 2_555 60.46(5) ?
Tb2 Tb2 Si 6_554 . 3_565 102.85(7) ?
Tb2 Tb2 Si 6_554 . 6_554 49.13(5) ?
Tb2 Tb2 Si 6_554 . 6_555 153.74(11) ?
Tb2 Tb2 O1 6_554 . . 122.41(4) ?
Tb2 Tb2 O2 6_554 . 3_565 90.72(11) ?
Tb2 Tb2 O3 6_554 . 2_555 29.94(11) ?
Tb2 Tb2 O3 6_554 . 6_555 168.09(14) ?
Tb2 Tb2 O3 6_554 . 9_555 54.65(10) ?
Tb2 Tb2 O3 6_554 . 11_555 90.84(10) ?
Tb2 Tb2 O4 6_554 . . 74.24(4) ?
Tb2 Tb2 Si 6_555 . . 114.89(6) ?
Tb2 Tb2 Si 6_555 . 2_555 60.46(5) ?
Tb2 Tb2 Si 6_555 . 3_565 102.85(7) ?
Tb2 Tb2 Si 6_555 . 6_554 153.74(11) ?
Tb2 Tb2 Si 6_555 . 6_555 49.13(5) ?
Tb2 Tb2 O1 6_555 . . 122.41(4) ?
Tb2 Tb2 O2 6_555 . 3_565 90.72(11) ?
Tb2 Tb2 O3 6_555 . 2_555 90.84(10) ?
Tb2 Tb2 O3 6_555 . 6_555 54.65(10) ?
Tb2 Tb2 O3 6_555 . 9_555 168.09(14) ?
Tb2 Tb2 O3 6_555 . 11_555 29.94(11) ?
Tb2 Tb2 O4 6_555 . . 74.24(4) ?
Si Tb2 Si . . 2_555 165.58(16) ?
Si Tb2 Si . . 3_565 105.03(12) ?
Si Tb2 Si . . 6_554 91.38(10) ?
Si Tb2 Si . . 6_555 91.38(10) ?
Si Tb2 O1 . . . 29.9(2) ?
Si Tb2 O2 . . 3_565 127.89(19) ?
Si Tb2 O3 . . 2_555 144.78(13) ?
Si Tb2 O3 . . 6_555 76.02(16) ?
Si Tb2 O3 . . 9_555 76.02(16) ?
Si Tb2 O3 . . 11_555 144.78(13) ?
Si Tb2 O4 . . . 80.79(11) ?
Si Tb2 Si 2_555 . 3_565 89.39(16) ?
Si Tb2 Si 2_555 . 6_554 94.13(10) ?
Si Tb2 Si 2_555 . 6_555 94.13(10) ?
Si Tb2 O1 2_555 . . 164.5(2) ?
Si Tb2 O2 2_555 . 3_565 66.5(2) ?
Si Tb2 O3 2_555 . 2_555 31.70(9) ?
Si Tb2 O3 2_555 . 6_555 107.77(14) ?
Si Tb2 O3 2_555 . 9_555 107.77(14) ?
Si Tb2 O3 2_555 . 11_555 31.70(9) ?
Si Tb2 O4 2_555 . . 84.79(13) ?
Si Tb2 Si 3_565 . 6_554 67.94(8) ?
Si Tb2 Si 3_565 . 6_555 67.94(8) ?
Si Tb2 O1 3_565 . . 75.1(2) ?
Si Tb2 O2 3_565 . 3_565 22.86(19) ?
Si Tb2 O3 3_565 . 2_555 91.11(18) ?
Si Tb2 O3 3_565 . 6_555 77.64(15) ?
Si Tb2 O3 3_565 . 9_555 77.64(15) ?
Si Tb2 O3 3_565 . 11_555 91.11(18) ?
Si Tb2 O4 3_565 . . 174.18(11) ?
Si Tb2 Si 6_554 . 6_555 134.94(11) ?
Si Tb2 O1 6_554 . . 80.22(10) ?
Si Tb2 O2 6_554 . 3_565 71.54(11) ?
Si Tb2 O3 6_554 . 2_555 65.63(12) ?
Si Tb2 O3 6_554 . 6_555 138.82(12) ?
Si Tb2 O3 6_554 . 9_555 16.24(19) ?
Si Tb2 O3 6_554 . 11_555 123.82(16) ?
Si Tb2 O4 6_554 . . 112.42(8) ?
Si Tb2 O1 6_555 . . 80.22(10) ?
Si Tb2 O2 6_555 . 3_565 71.54(11) ?
Si Tb2 O3 6_555 . 2_555 123.82(16) ?
Si Tb2 O3 6_555 . 6_555 16.24(19) ?
Si Tb2 O3 6_555 . 9_555 138.82(12) ?
Si Tb2 O3 6_555 . 11_555 65.63(12) ?
Si Tb2 O4 6_555 . . 112.42(8) ?
O1 Tb2 O2 . . 3_565 98.0(3) ?
O1 Tb2 O3 . . 2_555 145.85(12) ?
O1 Tb2 O3 . . 6_555 69.38(12) ?
O1 Tb2 O3 . . 9_555 69.38(12) ?
O1 Tb2 O3 . . 11_555 145.85(12) ?
O1 Tb2 O4 . . . 110.7(2) ?
O2 Tb2 O3 3_565 . 2_555 71.8(2) ?
O2 Tb2 O3 3_565 . 6_555 85.54(18) ?
O2 Tb2 O3 3_565 . 9_555 85.54(18) ?
O2 Tb2 O3 3_565 . 11_555 71.8(2) ?
O2 Tb2 O4 3_565 . . 151.32(19) ?
O3 Tb2 O3 2_555 . 6_555 138.80(19) ?
O3 Tb2 O3 2_555 . 9_555 77.26(15) ?
O3 Tb2 O3 2_555 . 11_555 63.29(13) ?
O3 Tb2 O4 2_555 . . 83.93(16) ?
O3 Tb2 O3 6_555 . 9_555 135.99(14) ?
O3 Tb2 O3 6_555 . 11_555 77.26(15) ?
O3 Tb2 O4 6_555 . . 104.13(15) ?
O3 Tb2 O3 9_555 . 11_555 138.80(19) ?
O3 Tb2 O4 9_555 . . 104.13(15) ?
O3 Tb2 O4 11_555 . . 83.93(16) ?
Ca1 Si Ca1 . . 4_665 142.82(11) ?
Ca1 Si Ca1 . . 7_665 106.39(8) ?
Ca1 Si Ca1 . . 10_555 57.33(11) ?
Ca1 Si Tb1 . . . 0.0(5) ?
Ca1 Si Tb1 . . 4_665 142.82(11) ?
Ca1 Si Tb1 . . 7_665 106.39(8) ?
Ca1 Si Tb1 . . 10_555 57.33(11) ?
Ca1 Si Ca2 . . . 72.04(10) ?
Ca1 Si Ca2 . . 2_665 68.70(8) ?
Ca1 Si Ca2 . . 3_555 135.11(10) ?
Ca1 Si Ca2 . . 5_554 68.45(8) ?
Ca1 Si Ca2 . . 5_555 121.25(14) ?
Ca1 Si Tb2 . . . 72.04(10) ?
Ca1 Si Tb2 . . 2_665 68.70(8) ?
Ca1 Si Tb2 . . 3_555 135.11(10) ?
Ca1 Si Tb2 . . 5_554 68.45(8) ?
Ca1 Si Tb2 . . 5_555 121.25(14) ?
Ca1 Si O1 . . . 31.33(10) ?
Ca1 Si O2 . . . 98.3(3) ?
Ca1 Si O3 . . . 91.7(2) ?
Ca1 Si O3 . . 10_555 142.1(3) ?
Ca1 Si Ca1 4_665 . 7_665 64.87(12) ?
Ca1 Si Ca1 4_665 . 10_555 106.39(8) ?
Ca1 Si Tb1 4_665 . . 142.82(11) ?
Ca1 Si Tb1 4_665 . 4_665 0.0(5) ?
Ca1 Si Tb1 4_665 . 7_665 64.87(12) ?
Ca1 Si Tb1 4_665 . 10_555 106.39(8) ?
Ca1 Si Ca2 4_665 . . 139.23(9) ?
Ca1 Si Ca2 4_665 . 2_665 74.23(7) ?
Ca1 Si Ca2 4_665 . 3_555 81.06(13) ?
Ca1 Si Ca2 4_665 . 5_554 131.16(16) ?
Ca1 Si Ca2 4_665 . 5_555 70.57(7) ?
Ca1 Si Tb2 4_665 . . 139.23(9) ?
Ca1 Si Tb2 4_665 . 2_665 74.23(7) ?
Ca1 Si Tb2 4_665 . 3_555 81.06(13) ?
Ca1 Si Tb2 4_665 . 5_554 131.16(16) ?
Ca1 Si Tb2 4_665 . 5_555 70.57(7) ?
Ca1 Si O1 4_665 . . 136.96(17) ?
Ca1 Si O2 4_665 . . 47.8(2) ?
Ca1 Si O3 4_665 . . 111.4(3) ?
Ca1 Si O3 4_665 . 10_555 61.1(2) ?
Ca1 Si Ca1 7_665 . 10_555 142.82(11) ?
Ca1 Si Tb1 7_665 . . 106.39(8) ?
Ca1 Si Tb1 7_665 . 4_665 64.87(12) ?
Ca1 Si Tb1 7_665 . 7_665 0.0(5) ?
Ca1 Si Tb1 7_665 . 10_555 142.82(11) ?
Ca1 Si Ca2 7_665 . . 139.23(9) ?
Ca1 Si Ca2 7_665 . 2_665 74.23(7) ?
Ca1 Si Ca2 7_665 . 3_555 81.06(13) ?
Ca1 Si Ca2 7_665 . 5_554 70.57(7) ?
Ca1 Si Ca2 7_665 . 5_555 131.16(16) ?
Ca1 Si Tb2 7_665 . . 139.23(9) ?
Ca1 Si Tb2 7_665 . 2_665 74.23(7) ?
Ca1 Si Tb2 7_665 . 3_555 81.06(13) ?
Ca1 Si Tb2 7_665 . 5_554 70.57(7) ?
Ca1 Si Tb2 7_665 . 5_555 131.16(16) ?
Ca1 Si O1 7_665 . . 136.96(17) ?
Ca1 Si O2 7_665 . . 47.8(2) ?
Ca1 Si O3 7_665 . . 61.1(2) ?
Ca1 Si O3 7_665 . 10_555 111.4(3) ?
Ca1 Si Tb1 10_555 . . 57.33(11) ?
Ca1 Si Tb1 10_555 . 4_665 106.39(8) ?
Ca1 Si Tb1 10_555 . 7_665 142.82(11) ?
Ca1 Si Tb1 10_555 . 10_555 0.0(5) ?
Ca1 Si Ca2 10_555 . . 72.04(10) ?
Ca1 Si Ca2 10_555 . 2_665 68.70(8) ?
Ca1 Si Ca2 10_555 . 3_555 135.11(10) ?
Ca1 Si Ca2 10_555 . 5_554 121.25(14) ?
Ca1 Si Ca2 10_555 . 5_555 68.45(8) ?
Ca1 Si Tb2 10_555 . . 72.04(10) ?
Ca1 Si Tb2 10_555 . 2_665 68.70(8) ?
Ca1 Si Tb2 10_555 . 3_555 135.11(10) ?
Ca1 Si Tb2 10_555 . 5_554 121.25(14) ?
Ca1 Si Tb2 10_555 . 5_555 68.45(8) ?
Ca1 Si O1 10_555 . . 31.33(10) ?
Ca1 Si O2 10_555 . . 98.3(3) ?
Ca1 Si O3 10_555 . . 142.1(3) ?
Ca1 Si O3 10_555 . 10_555 91.7(2) ?
Tb1 Si Tb1 . . 4_665 142.82(11) ?
Tb1 Si Tb1 . . 7_665 106.39(8) ?
Tb1 Si Tb1 . . 10_555 57.33(11) ?
Tb1 Si Ca2 . . . 72.04(10) ?
Tb1 Si Ca2 . . 2_665 68.70(8) ?
Tb1 Si Ca2 . . 3_555 135.11(10) ?
Tb1 Si Ca2 . . 5_554 68.45(8) ?
Tb1 Si Ca2 . . 5_555 121.25(14) ?
Tb1 Si Tb2 . . . 72.04(10) ?
Tb1 Si Tb2 . . 2_665 68.70(8) ?
Tb1 Si Tb2 . . 3_555 135.11(10) ?
Tb1 Si Tb2 . . 5_554 68.45(8) ?
Tb1 Si Tb2 . . 5_555 121.25(14) ?
Tb1 Si O1 . . . 31.33(10) ?
Tb1 Si O2 . . . 98.3(3) ?
Tb1 Si O3 . . . 91.7(2) ?
Tb1 Si O3 . . 10_555 142.1(3) ?
Tb1 Si Tb1 4_665 . 7_665 64.87(12) ?
Tb1 Si Tb1 4_665 . 10_555 106.39(8) ?
Tb1 Si Ca2 4_665 . . 139.23(9) ?
Tb1 Si Ca2 4_665 . 2_665 74.23(7) ?
Tb1 Si Ca2 4_665 . 3_555 81.06(13) ?
Tb1 Si Ca2 4_665 . 5_554 131.16(16) ?
Tb1 Si Ca2 4_665 . 5_555 70.57(7) ?
Tb1 Si Tb2 4_665 . . 139.23(9) ?
Tb1 Si Tb2 4_665 . 2_665 74.23(7) ?
Tb1 Si Tb2 4_665 . 3_555 81.06(13) ?
Tb1 Si Tb2 4_665 . 5_554 131.16(16) ?
Tb1 Si Tb2 4_665 . 5_555 70.57(7) ?
Tb1 Si O1 4_665 . . 136.96(17) ?
Tb1 Si O2 4_665 . . 47.8(2) ?
Tb1 Si O3 4_665 . . 111.4(3) ?
Tb1 Si O3 4_665 . 10_555 61.1(2) ?
Tb1 Si Tb1 7_665 . 10_555 142.82(11) ?
Tb1 Si Ca2 7_665 . . 139.23(9) ?
Tb1 Si Ca2 7_665 . 2_665 74.23(7) ?
Tb1 Si Ca2 7_665 . 3_555 81.06(13) ?
Tb1 Si Ca2 7_665 . 5_554 70.57(7) ?
Tb1 Si Ca2 7_665 . 5_555 131.16(16) ?
Tb1 Si Tb2 7_665 . . 139.23(9) ?
Tb1 Si Tb2 7_665 . 2_665 74.23(7) ?
Tb1 Si Tb2 7_665 . 3_555 81.06(13) ?
Tb1 Si Tb2 7_665 . 5_554 70.57(7) ?
Tb1 Si Tb2 7_665 . 5_555 131.16(16) ?
Tb1 Si O1 7_665 . . 136.96(17) ?
Tb1 Si O2 7_665 . . 47.8(2) ?
Tb1 Si O3 7_665 . . 61.1(2) ?
Tb1 Si O3 7_665 . 10_555 111.4(3) ?
Tb1 Si Ca2 10_555 . . 72.04(10) ?
Tb1 Si Ca2 10_555 . 2_665 68.70(8) ?
Tb1 Si Ca2 10_555 . 3_555 135.11(10) ?
Tb1 Si Ca2 10_555 . 5_554 121.25(14) ?
Tb1 Si Ca2 10_555 . 5_555 68.45(8) ?
Tb1 Si Tb2 10_555 . . 72.04(10) ?
Tb1 Si Tb2 10_555 . 2_665 68.70(8) ?
Tb1 Si Tb2 10_555 . 3_555 135.11(10) ?
Tb1 Si Tb2 10_555 . 5_554 121.25(14) ?
Tb1 Si Tb2 10_555 . 5_555 68.45(8) ?
Tb1 Si O1 10_555 . . 31.33(10) ?
Tb1 Si O2 10_555 . . 98.3(3) ?
Tb1 Si O3 10_555 . . 142.1(3) ?
Tb1 Si O3 10_555 . 10_555 91.7(2) ?
Ca2 Si Ca2 . . 2_665 134.97(17) ?
Ca2 Si Ca2 . . 3_555 74.42(9) ?
Ca2 Si Ca2 . . 5_554 71.39(6) ?
Ca2 Si Ca2 . . 5_555 71.39(6) ?
Ca2 Si Tb2 . . . 0.0(5) ?
Ca2 Si Tb2 . . 2_665 134.97(17) ?
Ca2 Si Tb2 . . 3_555 74.42(9) ?
Ca2 Si Tb2 . . 5_554 71.39(6) ?
Ca2 Si Tb2 . . 5_555 71.39(6) ?
Ca2 Si O1 . . . 56.2(2) ?
Ca2 Si O2 . . . 168.9(4) ?
Ca2 Si O3 . . . 78.2(2) ?
Ca2 Si O3 . . 10_555 78.2(2) ?
Ca2 Si Ca2 2_665 . 3_555 150.61(18) ?
Ca2 Si Ca2 2_665 . 5_554 112.06(5) ?
Ca2 Si Ca2 2_665 . 5_555 112.06(5) ?
Ca2 Si Tb2 2_665 . . 134.97(17) ?
Ca2 Si Tb2 2_665 . 2_665 0.0(5) ?
Ca2 Si Tb2 2_665 . 3_555 150.61(18) ?
Ca2 Si Tb2 2_665 . 5_554 112.06(5) ?
Ca2 Si Tb2 2_665 . 5_555 112.06(5) ?
Ca2 Si O1 2_665 . . 78.8(2) ?
Ca2 Si O2 2_665 . . 34.0(3) ?
Ca2 Si O3 2_665 . . 123.51(16) ?
Ca2 Si O3 2_665 . 10_555 123.51(16) ?
Ca2 Si Ca2 3_555 . 5_554 73.14(7) ?
Ca2 Si Ca2 3_555 . 5_555 73.14(7) ?
Ca2 Si Tb2 3_555 . . 74.42(9) ?
Ca2 Si Tb2 3_555 . 2_665 150.61(18) ?
Ca2 Si Tb2 3_555 . 3_555 0.0(5) ?
Ca2 Si Tb2 3_555 . 5_554 73.14(7) ?
Ca2 Si Tb2 3_555 . 5_555 73.14(7) ?
Ca2 Si O1 3_555 . . 130.6(3) ?
Ca2 Si O2 3_555 . . 116.7(4) ?
Ca2 Si O3 3_555 . . 52.45(18) ?
Ca2 Si O3 3_555 . 10_555 52.45(18) ?
Ca2 Si Ca2 5_554 . 5_555 134.94(9) ?
Ca2 Si Tb2 5_554 . . 71.39(6) ?
Ca2 Si Tb2 5_554 . 2_665 112.06(5) ?
Ca2 Si Tb2 5_554 . 3_555 73.14(7) ?
Ca2 Si Tb2 5_554 . 5_554 0.0(5) ?
Ca2 Si Tb2 5_554 . 5_555 134.94(9) ?
Ca2 Si O1 5_554 . . 89.92(13) ?
Ca2 Si O2 5_554 . . 110.73(9) ?
Ca2 Si O3 5_554 . . 23.3(2) ?
Ca2 Si O3 5_554 . 10_555 122.94(19) ?
Ca2 Si Tb2 5_555 . . 71.39(6) ?
Ca2 Si Tb2 5_555 . 2_665 112.06(5) ?
Ca2 Si Tb2 5_555 . 3_555 73.14(7) ?
Ca2 Si Tb2 5_555 . 5_554 134.94(9) ?
Ca2 Si Tb2 5_555 . 5_555 0.0(5) ?
Ca2 Si O1 5_555 . . 89.92(13) ?
Ca2 Si O2 5_555 . . 110.73(9) ?
Ca2 Si O3 5_555 . . 122.94(19) ?
Ca2 Si O3 5_555 . 10_555 23.3(2) ?
Tb2 Si Tb2 . . 2_665 134.97(17) ?
Tb2 Si Tb2 . . 3_555 74.42(9) ?
Tb2 Si Tb2 . . 5_554 71.39(6) ?
Tb2 Si Tb2 . . 5_555 71.39(6) ?
Tb2 Si O1 . . . 56.2(2) ?
Tb2 Si O2 . . . 168.9(4) ?
Tb2 Si O3 . . . 78.2(2) ?
Tb2 Si O3 . . 10_555 78.2(2) ?
Tb2 Si Tb2 2_665 . 3_555 150.61(18) ?
Tb2 Si Tb2 2_665 . 5_554 112.06(5) ?
Tb2 Si Tb2 2_665 . 5_555 112.06(5) ?
Tb2 Si O1 2_665 . . 78.8(2) ?
Tb2 Si O2 2_665 . . 34.0(3) ?
Tb2 Si O3 2_665 . . 123.51(16) ?
Tb2 Si O3 2_665 . 10_555 123.51(16) ?
Tb2 Si Tb2 3_555 . 5_554 73.14(7) ?
Tb2 Si Tb2 3_555 . 5_555 73.14(7) ?
Tb2 Si O1 3_555 . . 130.6(3) ?
Tb2 Si O2 3_555 . . 116.7(4) ?
Tb2 Si O3 3_555 . . 52.45(18) ?
Tb2 Si O3 3_555 . 10_555 52.45(18) ?
Tb2 Si Tb2 5_554 . 5_555 134.94(9) ?
Tb2 Si O1 5_554 . . 89.92(13) ?
Tb2 Si O2 5_554 . . 110.73(9) ?
Tb2 Si O3 5_554 . . 23.3(2) ?
Tb2 Si O3 5_554 . 10_555 122.94(19) ?
Tb2 Si O1 5_555 . . 89.92(13) ?
Tb2 Si O2 5_555 . . 110.73(9) ?
Tb2 Si O3 5_555 . . 122.94(19) ?
Tb2 Si O3 5_555 . 10_555 23.3(2) ?
O1 Si O2 . . . 112.7(4) ?
O1 Si O3 . . . 111.3(3) ?
O1 Si O3 . . 10_555 111.3(3) ?
O2 Si O3 . . . 108.2(3) ?
O2 Si O3 . . 10_555 108.2(3) ?
O3 Si O3 . . 10_555 104.7(3) ?
Ca1 O1 Ca1 . . 10_555 94.3(3) ?
Ca1 O1 Tb1 . . . 0.0(5) ?
Ca1 O1 Tb1 . . 10_555 94.3(3) ?
Ca1 O1 Ca2 . . . 105.4(2) ?
Ca1 O1 Tb2 . . . 105.4(2) ?
Ca1 O1 Si . . . 127.4(2) ?
Ca1 O1 Tb1 10_555 . . 94.3(3) ?
Ca1 O1 Tb1 10_555 . 10_555 0.0(5) ?
Ca1 O1 Ca2 10_555 . . 105.4(2) ?
Ca1 O1 Tb2 10_555 . . 105.4(2) ?
Ca1 O1 Si 10_555 . . 127.4(2) ?
Tb1 O1 Tb1 . . 10_555 94.3(3) ?
Tb1 O1 Ca2 . . . 105.4(2) ?
Tb1 O1 Tb2 . . . 105.4(2) ?
Tb1 O1 Si . . . 127.4(2) ?
Tb1 O1 Ca2 10_555 . . 105.4(2) ?
Tb1 O1 Tb2 10_555 . . 105.4(2) ?
Tb1 O1 Si 10_555 . . 127.4(2) ?
Ca2 O1 Tb2 . . . 0.0(5) ?
Ca2 O1 Si . . . 93.9(3) ?
Tb2 O1 Si . . . 93.9(3) ?
Ca1 O2 Ca1 4_665 . 7_665 90.2(3) ?
Ca1 O2 Tb1 4_665 . 4_665 0.0(5) ?
Ca1 O2 Tb1 4_665 . 7_665 90.2(3) ?
Ca1 O2 Ca2 4_665 . 2_665 116.85(19) ?
Ca1 O2 Tb2 4_665 . 2_665 116.85(19) ?
Ca1 O2 Si 4_665 . . 101.9(2) ?
Ca1 O2 Tb1 7_665 . 4_665 90.2(3) ?
Ca1 O2 Tb1 7_665 . 7_665 0.0(5) ?
Ca1 O2 Ca2 7_665 . 2_665 116.85(19) ?
Ca1 O2 Tb2 7_665 . 2_665 116.85(19) ?
Ca1 O2 Si 7_665 . . 101.9(2) ?
Tb1 O2 Tb1 4_665 . 7_665 90.2(3) ?
Tb1 O2 Ca2 4_665 . 2_665 116.85(19) ?
Tb1 O2 Tb2 4_665 . 2_665 116.85(19) ?
Tb1 O2 Si 4_665 . . 101.9(2) ?
Tb1 O2 Ca2 7_665 . 2_665 116.85(19) ?
Tb1 O2 Tb2 7_665 . 2_665 116.85(19) ?
Tb1 O2 Si 7_665 . . 101.9(2) ?
Ca2 O2 Tb2 2_665 . 2_665 0.0(5) ?
Ca2 O2 Si 2_665 . . 123.2(5) ?
Tb2 O2 Si 2_665 . . 123.2(5) ?
Ca1 O3 Tb1 7_665 . 7_665 0.0(5) ?
Ca1 O3 Ca2 7_665 . 3_555 101.69(19) ?
Ca1 O3 Ca2 7_665 . 5_554 103.16(16) ?
Ca1 O3 Tb2 7_665 . 3_555 101.69(19) ?
Ca1 O3 Tb2 7_665 . 5_554 103.16(16) ?
Ca1 O3 Si 7_665 . . 88.3(2) ?
Tb1 O3 Ca2 7_665 . 3_555 101.69(19) ?
Tb1 O3 Ca2 7_665 . 5_554 103.16(16) ?
Tb1 O3 Tb2 7_665 . 3_555 101.69(19) ?
Tb1 O3 Tb2 7_665 . 5_554 103.16(16) ?
Tb1 O3 Si 7_665 . . 88.3(2) ?
Ca2 O3 Ca2 3_555 . 5_554 117.83(15) ?
Ca2 O3 Tb2 3_555 . 3_555 0.0(5) ?
Ca2 O3 Tb2 3_555 . 5_554 117.83(15) ?
Ca2 O3 Si 3_555 . . 95.8(2) ?
Ca2 O3 Tb2 5_554 . 3_555 117.83(15) ?
Ca2 O3 Tb2 5_554 . 5_554 0.0(5) ?
Ca2 O3 Si 5_554 . . 140.5(3) ?
Tb2 O3 Tb2 3_555 . 5_554 117.83(15) ?
Tb2 O3 Si 3_555 . . 95.8(2) ?
Tb2 O3 Si 5_554 . . 140.5(3) ?
Ca2 O4 Ca2 . . 2_555 120.00(8) ?
Ca2 O4 Ca2 . . 3_555 120.00(7) ?
Ca2 O4 Tb2 . . . 0.0(5) ?
Ca2 O4 Tb2 . . 2_555 120.00(8) ?
Ca2 O4 Tb2 . . 3_555 120.00(7) ?
Ca2 O4 Ca2 2_555 . 3_555 120.00(8) ?
Ca2 O4 Tb2 2_555 . . 120.00(8) ?
Ca2 O4 Tb2 2_555 . 2_555 0.0(5) ?
Ca2 O4 Tb2 2_555 . 3_555 120.00(8) ?
Ca2 O4 Tb2 3_555 . . 120.00(7) ?
Ca2 O4 Tb2 3_555 . 2_555 120.00(8) ?
Ca2 O4 Tb2 3_555 . 3_555 0.0(5) ?
Tb2 O4 Tb2 . . 2_555 120.00(8) ?
Tb2 O4 Tb2 . . 3_555 120.00(7) ?
Tb2 O4 Tb2 2_555 . 3_555 120.00(8) ?

loop_
_geom_bond_atom_site_label_1
_geom_bond_atom_site_label_2
_geom_bond_site_symmetry_1
_geom_bond_site_symmetry_2
_geom_bond_distance
_geom_bond_publ_flag
Ca1 Ca1 . 7_565 5.42234(6) ?
Ca1 Ca1 . 7_665 5.42235(2) ?
Ca1 Ca1 . 7_675 5.42234(6) ?
Ca1 Ca1 . 10_554 3.439(5) ?
Ca1 Ca1 . 10_555 3.416(5) ?
Ca1 Tb1 . . 0 ?
Ca1 Tb1 . 10_554 3.439(5) ?
Ca1 Tb1 . 10_555 3.416(5) ?
Ca1 Ca2 . . 4.0168(18) ?
Ca1 Ca2 . 2_665 4.0168(19) ?
Ca1 Ca2 . 3_565 4.017(3) ?
Ca1 Ca2 . 4_564 4.092(2) ?
Ca1 Ca2 . 5_554 4.092(3) ?
Ca1 Ca2 . 6_664 4.092(2) ?
Ca1 Tb2 . . 4.0168(18) ?
Ca1 Tb2 . 2_665 4.0168(19) ?
Ca1 Tb2 . 3_565 4.017(3) ?
Ca1 Tb2 . 4_564 4.092(2) ?
Ca1 Tb2 . 5_554 4.092(3) ?
Ca1 Tb2 . 6_664 4.092(2) ?
Ca1 Si . . 3.561(5) ?
Ca1 Si . 2_665 3.561(4) ?
Ca1 Si . 3_565 3.561(6) ?
Ca1 Si . 4_664 3.206(5) ?
Ca1 Si . 5_564 3.206(6) ?
Ca1 Si . 6_554 3.206(4) ?
Ca1 O1 . . 2.330(6) ?
Ca1 O1 . 2_665 2.330(5) ?
Ca1 O1 . 3_565 2.330(9) ?
Ca1 O2 . 4_664 2.428(7) ?
Ca1 O2 . 5_564 2.428(6) ?
Ca1 O2 . 6_554 2.428(8) ?
Ca1 O3 . 7_665 2.808(4) ?
Ca1 O3 . 8_565 2.808(7) ?
Ca1 O3 . 9_555 2.808(4) ?
Tb1 Tb1 . 10_554 3.439(5) ?
Tb1 Tb1 . 10_555 3.416(5) ?
Tb1 Ca2 . . 4.0168(18) ?
Tb1 Ca2 . 2_665 4.0168(19) ?
Tb1 Ca2 . 3_565 4.017(3) ?
Tb1 Ca2 . 4_564 4.092(2) ?
Tb1 Ca2 . 5_554 4.092(3) ?
Tb1 Ca2 . 6_664 4.092(2) ?
Tb1 Tb2 . . 4.0168(18) ?
Tb1 Tb2 . 2_665 4.0168(19) ?
Tb1 Tb2 . 3_565 4.017(3) ?
Tb1 Tb2 . 4_564 4.092(2) ?
Tb1 Tb2 . 5_554 4.092(3) ?
Tb1 Tb2 . 6_664 4.092(2) ?
Tb1 Si . . 3.561(5) ?
Tb1 Si . 2_665 3.561(4) ?
Tb1 Si . 3_565 3.561(6) ?
Tb1 Si . 4_664 3.206(5) ?
Tb1 Si . 5_564 3.206(6) ?
Tb1 Si . 6_554 3.206(4) ?
Tb1 O1 . . 2.330(6) ?
Tb1 O1 . 2_665 2.330(5) ?
Tb1 O1 . 3_565 2.330(9) ?
Tb1 O2 . 4_664 2.428(7) ?
Tb1 O2 . 5_564 2.428(6) ?
Tb1 O2 . 6_554 2.428(8) ?
Tb1 O3 . 7_665 2.808(4) ?
Tb1 O3 . 8_565 2.808(7) ?
Tb1 O3 . 9_555 2.808(4) ?
Ca2 Ca2 . 2_555 3.840(2) ?
Ca2 Ca2 . 3_555 3.840(3) ?
Ca2 Ca2 . 5_554 4.0820(15) ?
Ca2 Ca2 . 5_555 4.0820(15) ?
Ca2 Ca2 . 6_554 4.0820(11) ?
Ca2 Ca2 . 6_555 4.0820(11) ?
Ca2 Tb2 . . 0 ?
Ca2 Tb2 . 2_555 3.840(2) ?
Ca2 Tb2 . 3_555 3.840(3) ?
Ca2 Tb2 . 5_554 4.0820(15) ?
Ca2 Tb2 . 5_555 4.0820(15) ?
Ca2 Tb2 . 6_554 4.0820(11) ?
Ca2 Tb2 . 6_555 4.0820(11) ?
Ca2 Si . . 3.257(4) ?
Ca2 Si . 2_555 3.089(4) ?
Ca2 Si . 3_565 3.559(6) ?
Ca2 Si . 6_554 3.7109(19) ?
Ca2 Si . 6_555 3.7109(19) ?
Ca2 O1 . . 2.713(6) ?
Ca2 O2 . 3_565 2.375(12) ?
Ca2 O3 . 2_555 2.462(4) ?
Ca2 O3 . 6_555 2.304(4) ?
Ca2 O3 . 9_555 2.304(4) ?
Ca2 O3 . 11_555 2.462(4) ?
Ca2 O4 . . 2.2169(16) ?
Tb2 Tb2 . 2_555 3.840(2) ?
Tb2 Tb2 . 3_555 3.840(3) ?
Tb2 Tb2 . 5_554 4.0820(15) ?
Tb2 Tb2 . 5_555 4.0820(15) ?
Tb2 Tb2 . 6_554 4.0820(11) ?
Tb2 Tb2 . 6_555 4.0820(11) ?
Tb2 Si . . 3.257(4) ?
Tb2 Si . 2_555 3.089(4) ?
Tb2 Si . 3_565 3.559(6) ?
Tb2 Si . 6_554 3.7109(19) ?
Tb2 Si . 6_555 3.7109(19) ?
Tb2 O1 . . 2.713(6) ?
Tb2 O2 . 3_565 2.375(12) ?
Tb2 O3 . 2_555 2.462(4) ?
Tb2 O3 . 6_555 2.304(4) ?
Tb2 O3 . 9_555 2.304(4) ?
Tb2 O3 . 11_555 2.462(4) ?
Tb2 O4 . . 2.2169(16) ?
Si O1 . . 1.627(11) ?
Si O2 . . 1.652(8) ?
Si O3 . . 1.631(5) ?
Si O3 . 10_555 1.631(5) ?

loop_
_geom_hbond_atom_site_label_D
_geom_hbond_atom_site_label_H
_geom_hbond_atom_site_label_A
_geom_hbond_site_symmetry_D
_geom_hbond_site_symmetry_H
_geom_hbond_site_symmetry_A
_geom_hbond_distance_DH
_geom_hbond_distance_HA
_geom_hbond_distance_DA
_geom_hbond_angle_DHA
_geom_hbond_publ_flag
? ? ? ? ? ? ? ? ? ? ?

loop_
_geom_torsion_atom_site_label_1
_geom_torsion_atom_site_label_2
_geom_torsion_atom_site_label_3
_geom_torsion_atom_site_label_4
_geom_torsion_site_symmetry_1
_geom_torsion_site_symmetry_2
_geom_torsion_site_symmetry_3
_geom_torsion_site_symmetry_4
_geom_torsion
_geom_torsion_publ_flag
? ? ? ? ? ? ? ? ? ?

loop_
_restr_angle_atom_site_label_1
_restr_angle_site_symmetry_1
_restr_angle_atom_site_label_2
_restr_angle_site_symmetry_2
_restr_angle_atom_site_label_3
_restr_angle_site_symmetry_3
_restr_angle_target
_restr_angle_target_weight_param
? ? ? ? ? ? ? ?

loop_
_restr_distance_atom_site_label_1
_restr_distance_site_symmetry_1
_restr_distance_atom_site_label_2
_restr_distance_site_symmetry_2
_restr_distance_target
_restr_distance_target_weight_param
? ? ? ? ? ?

loop_
_restr_equal_angle_atom_site_label_1
_restr_equal_angle_site_symmetry_1
_restr_equal_angle_atom_site_label_2
_restr_equal_angle_site_symmetry_2
_restr_equal_angle_atom_site_label_3
_restr_equal_angle_site_symmetry_3
_restr_equal_angle_class_class_id
_restr_equal_angle_class_target_weight_param
? ? ? ? ? ? ? ?

loop_
_restr_equal_distance_atom_site_label_1
_restr_equal_distance_site_symmetry_1
_restr_equal_distance_atom_site_label_2
_restr_equal_distance_site_symmetry_2
_restr_equal_distance_class_class_id
_restr_equal_distance_class_target_weight_param
? ? ? ? ? ?

loop_
_restr_equal_torsion_atom_site_label_1
_restr_equal_torsion_site_symmetry_1
_restr_equal_torsion_atom_site_label_2
_restr_equal_torsion_site_symmetry_2
_restr_equal_torsion_atom_site_label_3
_restr_equal_torsion_site_symmetry_3
_restr_equal_torsion_atom_site_label_4
_restr_equal_torsion_site_symmetry_4
_restr_equal_torsion_class_class_id
_restr_equal_torsion_class_target_weight_param
? ? ? ? ? ? ? ? ? ?

loop_
_restr_torsion_atom_site_label_1
_restr_torsion_site_symmetry_1
_restr_torsion_atom_site_label_2
_restr_torsion_site_symmetry_2
_restr_torsion_atom_site_label_3
_restr_torsion_site_symmetry_3
_restr_torsion_atom_site_label_4
_restr_torsion_site_symmetry_4
_restr_torsion_angle_target
_restr_torsion_weight_param
? ? ? ? ? ? ? ? ? ?

loop_
_jana_atom_site_adp_c_label
_jana_atom_site_adp_c_type_symbol
_jana_atom_site_adp_c_111
_jana_atom_site_adp_c_112
_jana_atom_site_adp_c_113
_jana_atom_site_adp_c_122
_jana_atom_site_adp_c_123
_jana_atom_site_adp_c_133
_jana_atom_site_adp_c_222
_jana_atom_site_adp_c_223
_jana_atom_site_adp_c_233
_jana_atom_site_adp_c_333
? ? ? ? ? ? ? ? ? ? ? ?

loop_
_jana_atom_site_adp_d_label
_jana_atom_site_adp_d_type_symbol
_jana_atom_site_adp_d_1111
_jana_atom_site_adp_d_1112
_jana_atom_site_adp_d_1113
_jana_atom_site_adp_d_1122
_jana_atom_site_adp_d_1123
_jana_atom_site_adp_d_1133
_jana_atom_site_adp_d_1222
_jana_atom_site_adp_d_1223
_jana_atom_site_adp_d_1233
_jana_atom_site_adp_d_1333
_jana_atom_site_adp_d_2222
_jana_atom_site_adp_d_2223
_jana_atom_site_adp_d_2233
_jana_atom_site_adp_d_2333
_jana_atom_site_adp_d_3333
? ? ? ? ? ? ? ? ? ? ? ? ? ? ? ? ?

loop_
_jana_atom_site_adp_e_label
_jana_atom_site_adp_e_type_symbol
_jana_atom_site_adp_e_11111
_jana_atom_site_adp_e_11112
_jana_atom_site_adp_e_11113
_jana_atom_site_adp_e_11122
_jana_atom_site_adp_e_11123
_jana_atom_site_adp_e_11133
_jana_atom_site_adp_e_11222
_jana_atom_site_adp_e_11223
_jana_atom_site_adp_e_11233
_jana_atom_site_adp_e_11333
_jana_atom_site_adp_e_12222
_jana_atom_site_adp_e_12223
_jana_atom_site_adp_e_12233
_jana_atom_site_adp_e_12333
_jana_atom_site_adp_e_13333
_jana_atom_site_adp_e_22222
_jana_atom_site_adp_e_22223
_jana_atom_site_adp_e_22233
_jana_atom_site_adp_e_22333
_jana_atom_site_adp_e_23333
_jana_atom_site_adp_e_33333
? ? ? ? ? ? ? ? ? ? ? ? ? ? ? ? ? ? ? ? ? ? ?

loop_
_jana_atom_site_adp_f_label
_jana_atom_site_adp_f_type_symbol
_jana_atom_site_adp_f_111111
_jana_atom_site_adp_f_111112
_jana_atom_site_adp_f_111113
_jana_atom_site_adp_f_111122
_jana_atom_site_adp_f_111123
_jana_atom_site_adp_f_111133
_jana_atom_site_adp_f_111222
_jana_atom_site_adp_f_111223
_jana_atom_site_adp_f_111233
_jana_atom_site_adp_f_111333
_jana_atom_site_adp_f_112222
_jana_atom_site_adp_f_112223
_jana_atom_site_adp_f_112233
_jana_atom_site_adp_f_112333
_jana_atom_site_adp_f_113333
_jana_atom_site_adp_f_122222
_jana_atom_site_adp_f_122223
_jana_atom_site_adp_f_122233
_jana_atom_site_adp_f_122333
_jana_atom_site_adp_f_123333
_jana_atom_site_adp_f_133333
_jana_atom_site_adp_f_222222
_jana_atom_site_adp_f_222223
_jana_atom_site_adp_f_222233
_jana_atom_site_adp_f_222333
_jana_atom_site_adp_f_223333
_jana_atom_site_adp_f_233333
_jana_atom_site_adp_f_333333
? ? ? ? ? ? ? ? ? ? ? ? ? ? ? ? ? ? ? ? ? ? ? ? ? ? ? ? ? ?
